data_7129067
loop_
_publ_author_name
'Guo, Ke-Ke'
'Jiang, Xin-Ye'
'Xu, Ming'
'Li, Feng-Yan'
'Dong, Si-Meng'
'Zheng, Yue'
'Xu, Lin'

_publ_section_title
;
 An unprecedented polyoxometalate-based 1D double chain compound with
 opposite charges enables conductivity improvement.
;
_journal_issue 86
_journal_name_full 'Chemical communications (Cambridge, England)'
_journal_page_first 11398
_journal_page_last 11401
_journal_paper_doi 10.1039/d1cc03581a
_journal_volume 57
_journal_year 2021
_chemical_formula_moiety 'C50 H42 B Cu3 N10 O41 W12, C20 H16 B Cu N4 O40 W12, C10 H12 Cu N2 O2, 3(O)'
_chemical_formula_sum 'C80 H70 B2 Cu5 N16 O86 W24'
_chemical_formula_weight 7383.24
_chemical_name_systematic monoclinic
_space_group_crystal_system monoclinic
_space_group_IT_number 14
_space_group_name_Hall '-P 2ybc'
_space_group_name_H-M_alt 'P 1 21/c 1'
_atom_sites_solution_hydrogens mixed
_atom_sites_solution_primary dual
_audit_creation_date 2021-09-02
_audit_creation_method
;
Olex2 1.2
(compiled 2018.05.29 svn.r3508 for OlexSys, GUI svn.r5506)
;
_audit_update_record
;
2021-09-03 deposited with the CCDC.	2021-10-08 downloaded from the CCDC.
;
_cell_angle_alpha 90
_cell_angle_beta 117.198(6)
_cell_angle_gamma 90
_cell_formula_units_Z 4
_cell_length_a 26.620(10)
_cell_length_b 22.211(8)
_cell_length_c 26.964(9)
_cell_measurement_reflns_used 4533
_cell_measurement_temperature 263.15
_cell_measurement_theta_max 22.969
_cell_measurement_theta_min 2.344
_cell_volume 14180(9)
_computing_cell_refinement 'SAINT v8.34A (Bruker, 2013)'
_computing_data_reduction 'SAINT v8.34A (Bruker, 2013)'
_computing_molecular_graphics 'Olex2 (Dolomanov et al., 2009)'
_computing_publication_material 'Olex2 (Dolomanov et al., 2009)'
_computing_structure_refinement 'XL (Sheldrick, 2008)'
_computing_structure_solution 'ShelXT (Sheldrick, 2015)'
_diffrn_ambient_temperature 263.15
_diffrn_measured_fraction_theta_full 0.977
_diffrn_measured_fraction_theta_max 0.977
_diffrn_measurement_device_type 'CCD Area Detector'
_diffrn_radiation_type MoK\a
_diffrn_radiation_wavelength 0.71073
_diffrn_reflns_av_R_equivalents 0.0891
_diffrn_reflns_av_unetI/netI 0.1056
_diffrn_reflns_Laue_measured_fraction_full 0.977
_diffrn_reflns_Laue_measured_fraction_max 0.977
_diffrn_reflns_limit_h_max 16
_diffrn_reflns_limit_h_min -31
_diffrn_reflns_limit_k_max 26
_diffrn_reflns_limit_k_min -26
_diffrn_reflns_limit_l_max 32
_diffrn_reflns_limit_l_min -24
_diffrn_reflns_number 65531
_diffrn_reflns_point_group_measured_fraction_full 0.977
_diffrn_reflns_point_group_measured_fraction_max 0.977
_diffrn_reflns_theta_full 25.035
_diffrn_reflns_theta_max 25.035
_diffrn_reflns_theta_min 1.720
_exptl_absorpt_coefficient_mu 20.209
_exptl_absorpt_correction_T_max 0.75
_exptl_absorpt_correction_T_min 0.38
_exptl_absorpt_correction_type multi-scan
_exptl_absorpt_process_details ad
_exptl_crystal_colour 'clear bluish blue'
_exptl_crystal_colour_lustre clear
_exptl_crystal_colour_modifier bluish
_exptl_crystal_colour_primary blue
_exptl_crystal_density_diffrn 3.458
_exptl_crystal_description block
_exptl_crystal_F_000 13124
_exptl_crystal_size_max 0.2
_exptl_crystal_size_mid 0.18
_exptl_crystal_size_min 0.12
_refine_diff_density_max 3.234
_refine_diff_density_min -2.122
_refine_diff_density_rms 0.363
_refine_ls_extinction_method none
_refine_ls_goodness_of_fit_ref 1.042
_refine_ls_hydrogen_treatment constr
_refine_ls_matrix_type full
_refine_ls_number_parameters 1921
_refine_ls_number_reflns 24507
_refine_ls_number_restraints 3608
_refine_ls_restrained_S_all 0.976
_refine_ls_R_factor_all 0.1008
_refine_ls_R_factor_gt 0.0623
_refine_ls_shift/su_max 0.001
_refine_ls_shift/su_mean 0.000
_refine_ls_structure_factor_coef Fsqd
_refine_ls_weighting_details 'w=1/[\s^2^(Fo^2^)+(0.0356P)^2^+212.9484P] where P=(Fo^2^+2Fc^2^)/3'
_refine_ls_weighting_scheme calc
_refine_ls_wR_factor_gt 0.1149
_refine_ls_wR_factor_ref 0.1319
_reflns_Friedel_coverage 0.000
_reflns_number_gt 16649
_reflns_number_total 24507
_reflns_threshold_expression 'I > 2\s(I)'
_cod_data_source_file d1cc03581a2.cif
_cod_data_source_block xul201127_g2_0m
_cod_depositor_comments 'Adding full bibliography for 7129067.cif.'
_cod_database_code 7129067
_shelx_shelxl_version_number 2014/7
_shelx_space_group_comment
;
The symmetry employed for this shelxl refinement is uniquely defined
by the following loop, which should always be used as a source of
symmetry information in preference to the above space-group names.
They are only intended as comments.
;
_shelx_estimated_absorpt_t_max 0.195
_shelx_estimated_absorpt_t_min 0.107
_olex2_refinement_description
;
1. Fixed Uiso
 At 1.2 times of:
  All C(H) groups
 At 1.5 times of:
  All O(H,H) groups
2. Restrained distances
 O8-O01V
 3 with sigma of 0.01
 O8-O039
 2.94 with sigma of 0.01
3. Uiso/Uaniso restraints and constraints
C036 \\sim C03B \\sim C03D \\sim C03F \\sim C03G \\sim C03H \\sim C03J \\sim
C03K \\sim C03N \\sim C03O \\sim C03Q \\sim C03R \\sim C03S \\sim C03U \\sim
C03V \\sim C03W \\sim C03Y \\sim C03Z \\sim C041 \\sim C042 \\sim C043 \\sim
C045 \\sim C046 \\sim C047 \\sim C048 \\sim C049 \\sim C04A \\sim C04B \\sim
C04C \\sim C04D \\sim C04E \\sim C04F \\sim C04G \\sim C04I \\sim C04J \\sim
C04L \\sim C04N \\sim C5 \\sim C7 \\sim C20 \\sim C21 \\sim C22 \\sim C24 \\sim
C25 \\sim C8 \\sim C10 \\sim C12 \\sim C14 \\sim C1AA \\sim C0AA \\sim C3AA
\\sim C4AA \\sim C2AA \\sim C26 \\sim C27 \\sim C30 \\sim C33 \\sim C36 \\sim
C38 \\sim C40 \\sim C43 \\sim C44 \\sim C49 \\sim C50 \\sim C0BA \\sim C13
\\sim C9AA \\sim C5AA \\sim C1BA \\sim C37 \\sim C9 \\sim C2BA \\sim C6AA \\sim
C3BA \\sim C15 \\sim C18 \\sim C19 \\sim C7AA \\sim C8AA \\sim C16: within 3.8A
with sigma of 0.01 and sigma for terminal atoms of 0.02
O00U \\sim O00V \\sim O00W \\sim O00X \\sim O00Y \\sim O00Z \\sim O010 \\sim
O011 \\sim O012 \\sim O013 \\sim O014 \\sim O015 \\sim O016 \\sim O017 \\sim
O018 \\sim O019 \\sim O01A \\sim O01B \\sim O01C \\sim O01D \\sim O01E \\sim
O01F \\sim O4 \\sim O01H \\sim O01I \\sim O01J \\sim O01K \\sim O01L \\sim O2
\\sim O01N \\sim O01O \\sim O01P \\sim O01Q \\sim O01R \\sim O01S \\sim O01T
\\sim O01U \\sim O01V \\sim O01W \\sim O01X \\sim O6 \\sim O020 \\sim O3 \\sim
O022 \\sim O023 \\sim O024 \\sim O025 \\sim O1 \\sim O027 \\sim O028 \\sim O029
\\sim O02A \\sim O02B \\sim O02C \\sim O02D \\sim O02E \\sim O02F \\sim O02G
\\sim O02H \\sim O02I \\sim O02J \\sim O02K \\sim O02N \\sim O5 \\sim O02P
\\sim O02Q \\sim O02S \\sim O02T \\sim O02U \\sim O02V \\sim O02Z \\sim O030
\\sim O7 \\sim O035 \\sim O037 \\sim O039 \\sim O03A \\sim O03C \\sim O03E
\\sim O03M \\sim O04M \\sim O11 \\sim O13 \\sim O9 \\sim O8 \\sim O0AA: within
3.8A with sigma of 0.01 and sigma for terminal atoms of 0.02
N5 \\sim N10 \\sim N14 \\sim N4 \\sim N3 \\sim N1 \\sim N6 \\sim N13 \\sim N15
\\sim N2 \\sim N16 \\sim N7 \\sim N8 \\sim N9 \\sim N12 \\sim N11: within 3.8A
with sigma of 0.01 and sigma for terminal atoms of 0.02
Uanis(B2) \\sim Ueq, Uanis(B1) \\sim Ueq, Uanis(N12) \\sim Ueq: with sigma of
0.001 and sigma for terminal atoms of 0.002
4.a Rotating group:
 O03A(H03A,H03B), O11(H11A,H11B), O13(H13A,H13B)
4.b Aromatic/amide H refined with riding coordinates:
 C03F(H03F), C03G(H03G), C03J(H03J), C03K(H03K), C03O(H03O), C03Q(H03Q),
 C03R(H03R), C03S(H03S), C03W(H03W), C03Y(H03Y), C03Z(H03Z), C042(H042),
 C045(H045), C046(H046), C047(H047), C048(H048), C049(H049), C04A(H04A),
 C04B(H04B), C04C(H04C), C04F(H04F), C04G(H04G), C04I(H04I), C04J(H04J),
 C04L(H04L), C04N(H04N), C5(H5), C7(H7), C20(H20), C21(H21), C22(H22), C24(H24),
  C25(H25), C8(H8), C10(H10), C1AA(H1AA), C0AA(H0AA), C3AA(H3AA), C4AA(H4AA),
 C2AA(H2AA), C26(H26), C27(H27), C30(H30), C33(H33), C36(H36), C38(H38),
 C40(H40), C43(H43), C44(H44), C49(H49), C50(H50), C0BA(H0BA), C13(H13),
 C9AA(H9AA), C5AA(H5AA), C1BA(H1BA), C37(H37), C9(H9), C2BA(H2BA), C6AA(H6AA),
 C15(H15), C7AA(H7AA), C8AA(H8AA), C16(H16)
;
_olex2_submission_special_instructions 'No special instructions were received'

loop_
_space_group_symop_operation_xyz
'x, y, z'
'-x, y+1/2, -z+1/2'
'-x, -y, -z'
'x, -y-1/2, z-1/2'

loop_
_atom_site_label
_atom_site_type_symbol
_atom_site_fract_x
_atom_site_fract_y
_atom_site_fract_z
_atom_site_U_iso_or_equiv
_atom_site_adp_type
_atom_site_occupancy
_atom_site_site_symmetry_order
_atom_site_calc_flag
_atom_site_refinement_flags_posn
_atom_site_refinement_flags_adp
_atom_site_refinement_flags_occupancy
_atom_site_disorder_assembly
_atom_site_disorder_group
W2 W 0.46932(4) 0.30973(4) 0.25309(4) 0.0214(2) Uani 1 1 d . . . . .
W6 W 0.55664(4) 0.17370(4) 0.30431(4) 0.0231(2) Uani 1 1 d . . . . .
W1 W 0.47575(4) 0.19947(4) 0.15430(4) 0.0228(2) Uani 1 1 d . . . . .
W3 W 0.51532(4) 0.42044(4) 0.20045(4) 0.0237(2) Uani 1 1 d . . . . .
W22 W 0.93289(4) 0.61792(4) 0.29898(4) 0.0250(2) Uani 1 1 d . . . . .
W7 W 0.58489(4) 0.38685(4) 0.33355(4) 0.0229(2) Uani 1 1 d . . . . .
W11 W 0.67339(4) 0.25119(4) 0.38105(4) 0.0259(2) Uani 1 1 d . . . . .
W4 W 0.51384(4) 0.31232(4) 0.09745(4) 0.0250(2) Uani 1 1 d . . . . .
W21 W 0.84559(4) 0.63466(4) 0.16380(4) 0.0277(2) Uani 1 1 d . . . . .
W12 W 0.71118(4) 0.37395(4) 0.31324(4) 0.0284(2) Uani 1 1 d . . . . .
W23 W 0.97572(4) 0.74888(4) 0.39285(4) 0.0276(2) Uani 1 1 d . . . . .
W5 W 0.59220(4) 0.18823(4) 0.13683(4) 0.0257(2) Uani 1 1 d . . . . .
W14 W 0.79665(4) 0.78509(4) 0.10705(4) 0.0286(2) Uani 1 1 d . . . . .
W10 W 0.67209(4) 0.15530(4) 0.28606(4) 0.0272(2) Uani 1 1 d . . . . .
W20 W 0.74310(4) 0.71398(5) 0.19627(4) 0.0302(2) Uani 1 1 d . . . . .
W8 W 0.64158(4) 0.40178(4) 0.17889(4) 0.0304(2) Uani 1 1 d . . . . .
W16 W 0.97787(4) 0.68423(4) 0.21618(4) 0.0300(2) Uani 1 1 d . . . . .
W24 W 0.82939(4) 0.69581(5) 0.33045(4) 0.0285(2) Uani 1 1 d . . . . .
W17 W 1.02231(4) 0.81433(5) 0.31060(4) 0.0341(2) Uani 1 1 d . . . . .
W15 W 0.92955(4) 0.83589(5) 0.16172(4) 0.0334(2) Uani 1 1 d . . . . .
W9 W 0.71850(4) 0.27646(5) 0.22370(4) 0.0324(2) Uani 1 1 d . . . . .
W18 W 0.92836(4) 0.88497(4) 0.33963(4) 0.0355(3) Uani 1 1 d . . . . .
W13 W 0.83420(4) 0.90396(4) 0.19089(4) 0.0368(3) Uani 1 1 d . . . . .
W19 W 0.78174(4) 0.83226(5) 0.28125(5) 0.0399(3) Uani 1 1 d . . . . .
Cu2 Cu 0.55715(12) 0.43723(13) 0.44585(11) 0.0321(7) Uani 1 1 d . . . . .
Cu5 Cu 0.75915(11) 0.69285(12) 0.41841(12) 0.0312(7) Uani 1 1 d . . . . .
Cu1 Cu 0.43745(12) 0.54182(13) 0.10378(12) 0.0332(7) Uani 1 1 d . . . . .
Cu3 Cu 0.85092(12) 0.43414(14) 0.39676(12) 0.0371(7) Uani 1 1 d . . . . .
Cu4 Cu 1.05989(15) 0.56702(18) 0.17127(15) 0.0617(11) Uani 1 1 d . . . . .
O00U O 0.4583(6) 0.2568(6) 0.0949(6) 0.023(2) Uani 1 1 d . U . . .
O00V O 0.5462(6) 0.4471(6) 0.2740(6) 0.025(2) Uani 1 1 d . U . . .
O00W O 0.5129(6) 0.3566(6) 0.3195(6) 0.024(2) Uani 1 1 d . U . . .
O00X O 0.4542(6) 0.3814(6) 0.2112(6) 0.026(2) Uani 1 1 d . U . . .
O00Y O 0.5526(6) 0.2460(6) 0.0804(6) 0.026(2) Uani 1 1 d . U . . .
O00Z O 0.7070(6) 0.1839(6) 0.3620(6) 0.028(2) Uani 1 1 d . U . . .
O010 O 0.8807(6) 0.5842(7) 0.2281(6) 0.029(2) Uani 1 1 d . U . . .
O011 O 0.6144(6) 0.1221(6) 0.3009(6) 0.029(2) Uani 1 1 d . U . . .
O012 O 0.6137(6) 0.1998(6) 0.3752(6) 0.028(2) Uani 1 1 d . U . . .
O013 O 0.9518(6) 0.7514(7) 0.1702(6) 0.030(2) Uani 1 1 d . U . . .
O014 O 0.6224(6) 0.3189(6) 0.3726(6) 0.027(2) Uani 1 1 d . U . . .
O015 O 0.5835(6) 0.3567(6) 0.1228(6) 0.028(2) Uani 1 1 d . U . . .
O016 O 0.5140(6) 0.1640(6) 0.2243(6) 0.026(2) Uani 1 1 d . U . . .
O017 O 0.9876(6) 0.6233(7) 0.2712(6) 0.030(2) Uani 1 1 d . U . . .
O018 O 0.6509(6) 0.4035(6) 0.3241(6) 0.027(2) Uani 1 1 d . U . . .
O019 O 0.5204(6) 0.1560(6) 0.1273(6) 0.028(2) Uani 1 1 d . U . . .
O01A O 0.7877(6) 0.6532(7) 0.1815(6) 0.030(2) Uani 1 1 d . U . . .
O01B O 0.4540(6) 0.2606(6) 0.1911(6) 0.025(2) Uani 1 1 d . U . . .
O01C O 0.8693(6) 0.6365(7) 0.3116(6) 0.030(2) Uani 1 1 d . U . . .
O01D O 0.9732(6) 0.6750(7) 0.3559(6) 0.030(2) Uani 1 1 d . U . . .
O01E O 0.7151(6) 0.2148(6) 0.2697(6) 0.030(2) Uani 1 1 d . U . . .
O01F O 0.4930(6) 0.3687(6) 0.1389(6) 0.028(2) Uani 1 1 d . U . . .
O4 O 0.5971(6) 0.4353(6) 0.3888(6) 0.026(3) Uani 1 1 d . U . . .
O01H O 0.8245(6) 0.7058(7) 0.1172(6) 0.030(2) Uani 1 1 d . U . . .
O01I O 0.7243(6) 0.7849(7) 0.2258(6) 0.035(2) Uani 1 1 d . U . . .
O01J O 0.6263(6) 0.1506(6) 0.2075(6) 0.029(2) Uani 1 1 d . U . . .
O01K O 0.7613(6) 0.6747(7) 0.2657(6) 0.029(2) Uani 1 1 d . U . . .
O01L O 0.6943(6) 0.4276(6) 0.2529(6) 0.031(2) Uani 1 1 d . U . . .
O2 O 0.5263(6) 0.1208(6) 0.3282(6) 0.029(3) Uani 1 1 d . U . . .
O01N O 0.7916(6) 0.7698(7) 0.3326(6) 0.036(2) Uani 1 1 d . U . . .
O01O O 0.8608(6) 0.8095(7) 0.0984(6) 0.032(2) Uani 1 1 d . U . . .
O01P O 0.7862(6) 0.8675(7) 0.1222(6) 0.037(2) Uani 1 1 d . U . . .
O01Q O 0.9616(6) 0.8314(7) 0.4017(6) 0.034(2) Uani 1 1 d . U . . .
O01R O 0.9030(6) 0.7007(6) 0.2382(6) 0.0279(19) Uani 1 1 d . U . . .
O01S O 0.5103(6) 0.2399(6) 0.2967(6) 0.027(2) Uani 1 1 d . U . . .
O01T O 0.5575(6) 0.3347(6) 0.2517(6) 0.0237(19) Uani 1 1 d . U . . .
O01U O 0.6969(6) 0.3494(7) 0.1793(6) 0.031(2) Uani 1 1 d . U . . .
O01V O 0.6782(6) 0.6866(6) 0.1593(7) 0.042(4) Uani 1 1 d D U . . .
O01W O 0.5586(6) 0.2604(6) 0.1808(6) 0.0240(19) Uani 1 1 d . U . . .
O01X O 0.5816(6) 0.4323(7) 0.1955(6) 0.033(2) Uani 1 1 d . U . . .
N5 N 0.6323(8) 0.4097(8) 0.5043(7) 0.026(3) Uani 1 1 d . U . . .
O6 O 0.9349(7) 0.9532(8) 0.3726(7) 0.046(4) Uani 1 1 d . U . . .
O020 O 0.4079(6) 0.3030(6) 0.2577(6) 0.030(3) Uani 1 1 d . U . . .
O3 O 0.7652(6) 0.4149(7) 0.3638(6) 0.030(3) Uani 1 1 d . U . . .
O022 O 0.6583(6) 0.2371(6) 0.1631(6) 0.027(2) Uani 1 1 d . U . . .
O023 O 1.0366(6) 0.7736(7) 0.3795(6) 0.036(2) Uani 1 1 d . U . . .
O024 O 0.8686(6) 0.8032(7) 0.2002(6) 0.029(2) Uani 1 1 d . U . . .
O025 O 0.7131(6) 0.3069(6) 0.3581(6) 0.029(2) Uani 1 1 d . U . . .
O1 O 0.4783(6) 0.4860(7) 0.1657(6) 0.033(3) Uani 1 1 d . U . . .
O027 O 0.7140(6) 0.2536(6) 0.4507(6) 0.032(3) Uani 1 1 d . U . . .
O028 O 0.8547(6) 0.8620(7) 0.3278(6) 0.038(2) Uani 1 1 d . U . . .
O029 O 0.4792(6) 0.3442(7) 0.0329(6) 0.031(3) Uani 1 1 d . U . . .
O02A O 0.8318(6) 0.7537(7) 0.2602(6) 0.029(2) Uani 1 1 d . U . . .
O02B O 1.0184(6) 0.7382(7) 0.2759(6) 0.032(2) Uani 1 1 d . U . . .
O02C O 0.4159(6) 0.1572(7) 0.1253(6) 0.031(3) Uani 1 1 d . U . . .
O02D O 0.7881(6) 0.8755(7) 0.2226(6) 0.036(2) Uani 1 1 d . U . . .
O02E O 0.9310(6) 0.7907(7) 0.2996(6) 0.032(2) Uani 1 1 d . U . . .
O02F O 0.6138(6) 0.2392(6) 0.2830(6) 0.0260(19) Uani 1 1 d . U . . .
O02G O 0.8142(7) 0.5809(7) 0.1131(6) 0.038(4) Uani 1 1 d . U . . .
O02H O 0.7500(6) 0.7619(7) 0.1409(6) 0.031(2) Uani 1 1 d . U . . .
O02I O 0.9997(6) 0.8845(7) 0.3375(6) 0.039(2) Uani 1 1 d . U . . .
O02J O 0.6453(6) 0.3217(6) 0.2402(6) 0.0269(19) Uani 1 1 d . U . . .
O02K O 0.8917(6) 0.9080(7) 0.1643(6) 0.037(3) Uani 1 1 d . U . . .
N10 N 0.8973(7) 0.5002(8) 0.4488(8) 0.032(3) Uani 1 1 d . U . . .
N14 N 0.8292(7) 0.7304(8) 0.4733(7) 0.028(4) Uani 1 1 d . U . . .
O02N O 0.9006(6) 0.7301(7) 0.3785(6) 0.033(2) Uani 1 1 d . U . . .
O5 O 1.0304(6) 0.6599(7) 0.2001(6) 0.037(3) Uani 1 1 d . U . . .
O02P O 0.9178(6) 0.6381(7) 0.1631(6) 0.031(2) Uani 1 1 d . U . . .
O02Q O 0.6053(6) 0.1368(7) 0.0974(6) 0.031(3) Uani 1 1 d . U . . .
N4 N 0.4889(8) 0.4635(8) 0.3799(7) 0.029(4) Uani 1 1 d . U . . .
O02S O 1.0120(6) 0.7274(7) 0.4612(6) 0.033(3) Uani 1 1 d . U . . .
O02T O 0.7558(6) 0.3275(7) 0.2872(6) 0.032(2) Uani 1 1 d . U . . .
O02U O 0.7487(6) 0.7819(7) 0.0398(6) 0.034(3) Uani 1 1 d . U . . .
O02V O 0.9668(7) 0.8627(8) 0.1285(7) 0.045(4) Uani 1 1 d . U . . .
N3 N 0.5083(8) 0.3652(8) 0.4354(7) 0.026(3) Uani 1 1 d . U . . .
N1 N 0.3631(8) 0.5284(8) 0.1039(8) 0.034(4) Uani 1 1 d . U . . .
N6 N 0.5854(8) 0.5158(8) 0.4887(7) 0.030(4) Uani 1 1 d . U . . .
O02Z O 0.7160(6) 0.0930(7) 0.2979(6) 0.038(4) Uani 1 1 d . U . . .
O030 O 0.9834(6) 0.8464(7) 0.2367(6) 0.033(2) Uani 1 1 d . U . . .
O7 O 0.8143(6) 0.6560(7) 0.3772(6) 0.036(3) Uani 1 1 d . U . . .
N13 N 0.7272(8) 0.7726(8) 0.4235(7) 0.030(3) Uani 1 1 d . U . . .
N15 N 0.6959(7) 0.6567(8) 0.3532(7) 0.031(4) Uani 1 1 d . U . . .
N2 N 0.3923(8) 0.5966(8) 0.0436(8) 0.038(4) Uani 1 1 d . U . . .
O035 O 0.8945(6) 0.9127(7) 0.2663(6) 0.038(2) Uani 1 1 d . U . . .
C036 C 0.6617(11) 0.4504(12) 0.5424(10) 0.041(3) Uani 1 1 d . U . . .
O037 O 0.8126(7) 0.9787(7) 0.1771(7) 0.045(4) Uani 1 1 d . U . . .
N16 N 0.7625(7) 0.6094(8) 0.4512(7) 0.028(3) Uani 1 1 d . U . . .
O039 O 0.6476(7) 0.4586(6) 0.1405(7) 0.045(4) Uani 1 1 d D U . . .
O03A O 0.5022(7) 0.5474(8) 0.0900(7) 0.055(4) Uani 1 1 d . U . . .
H03A H 0.5287 0.5762 0.1005 0.083 Uiso 1 1 d GR . . . .
H03B H 0.5119 0.5222 0.0699 0.083 Uiso 1 1 d GR . . . .
C03B C 0.7239(10) 0.5703(11) 0.4136(10) 0.038(3) Uani 1 1 d . U . . .
O03C O 1.0911(6) 0.8360(7) 0.3276(6) 0.037(3) Uani 1 1 d . U . . .
C03D C 0.6371(11) 0.5106(12) 0.5310(10) 0.043(3) Uani 1 1 d . U . . .
O03E O 0.9549(6) 0.5520(8) 0.3348(7) 0.041(4) Uani 1 1 d . U . . .
C03F C 0.8806(10) 0.7063(11) 0.4911(9) 0.036(3) Uani 1 1 d . U . . .
H03F H 0.8836 0.6688 0.4772 0.043 Uiso 1 1 calc R . . . .
C03G C 0.9172(10) 0.5499(11) 0.4345(10) 0.036(3) Uani 1 1 d . U . . .
H03G H 0.9043 0.5595 0.3971 0.043 Uiso 1 1 calc R . . . .
C03H C 0.9197(10) 0.4865(11) 0.5030(10) 0.035(3) Uani 1 1 d . U . . .
N7 N 0.8802(8) 0.3684(9) 0.3631(9) 0.039(4) Uani 1 1 d . U . . .
C03J C 0.7984(10) 0.5887(11) 0.5039(10) 0.039(3) Uani 1 1 d . U . . .
H03J H 0.8254 0.6148 0.5290 0.046 Uiso 1 1 calc R . . . .
C03K C 0.7185(10) 0.5124(11) 0.4283(10) 0.037(3) Uani 1 1 d . U . . .
H03K H 0.6906 0.4872 0.4031 0.045 Uiso 1 1 calc R . . . .
N8 N 0.8297(8) 0.4685(9) 0.3238(9) 0.041(4) Uani 1 1 d . U . . .
O03M O 0.7751(6) 0.2559(7) 0.2134(7) 0.040(3) Uani 1 1 d . U . . .
C03N C 0.7657(10) 0.8092(11) 0.4640(10) 0.037(3) Uani 1 1 d . U . . .
C03O C 0.9579(9) 0.5876(11) 0.4764(9) 0.035(3) Uani 1 1 d . U . . .
H03O H 0.9710 0.6219 0.4662 0.042 Uiso 1 1 calc R . . . .
N9 N 0.8648(8) 0.3980(9) 0.4683(9) 0.042(4) Uani 1 1 d . U . . .
C03Q C 0.6655(10) 0.6833(11) 0.3044(9) 0.037(3) Uani 1 1 d . U . . .
H03Q H 0.6735 0.7232 0.3005 0.044 Uiso 1 1 calc R . . . .
C03R C 0.7957(10) 0.5313(11) 0.5205(10) 0.038(3) Uani 1 1 d . U . . .
H03R H 0.8200 0.5188 0.5565 0.045 Uiso 1 1 calc R . . . .
C03S C 0.6555(11) 0.8419(11) 0.4144(10) 0.037(4) Uani 1 1 d . U . . .
H03S H 0.6179 0.8537 0.3958 0.045 Uiso 1 1 calc R . . . .
C03U C 0.3351(12) 0.5999(12) 0.0300(11) 0.049(3) Uani 1 1 d . U . . .
C03V C 0.4544(11) 0.3691(12) 0.3910(11) 0.047(3) Uani 1 1 d . U . . .
C03W C 0.6721(10) 0.7894(11) 0.3992(10) 0.036(3) Uani 1 1 d . U . . .
H03W H 0.6452 0.7650 0.3720 0.043 Uiso 1 1 calc R . . . .
N12 N 1.0879(10) 0.6082(11) 0.1232(10) 0.058(5) Uani 1 1 d . U . . .
C03Y C 0.4888(11) 0.5137(12) 0.3513(10) 0.048(3) Uani 1 1 d . U . . .
H03Y H 0.5206 0.5383 0.3640 0.057 Uiso 1 1 calc R . . . .
C03Z C 0.3699(12) 0.6677(12) -0.0342(11) 0.051(4) Uani 1 1 d . U . . .
H03Z H 0.3825 0.6887 -0.0563 0.061 Uiso 1 1 calc R . . . .
C041 C 0.8973(10) 0.4281(12) 0.5141(10) 0.039(3) Uani 1 1 d . U . . .
C042 C 0.7562(10) 0.4913(12) 0.4826(10) 0.041(3) Uani 1 1 d . U . . .
H042 H 0.7545 0.4516 0.4928 0.049 Uiso 1 1 calc R . . . .
C043 C 0.4450(11) 0.4274(12) 0.3593(11) 0.047(3) Uani 1 1 d . U . . .
C045 C 0.3002(11) 0.4823(12) 0.1344(11) 0.047(4) Uani 1 1 d . U . . .
H045 H 0.2946 0.4556 0.1580 0.056 Uiso 1 1 calc R . . . .
C046 C 0.6939(10) 0.8775(11) 0.4570(9) 0.038(3) Uani 1 1 d . U . . .
H046 H 0.6828 0.9118 0.4692 0.045 Uiso 1 1 calc R . . . .
C047 C 0.6222(10) 0.6548(11) 0.2583(10) 0.041(4) Uani 1 1 d . U . . .
H047 H 0.6019 0.6739 0.2242 0.049 Uiso 1 1 calc R . . . .
C048 C 0.9304(11) 0.7350(11) 0.5299(9) 0.037(3) Uani 1 1 d . U . . .
H048 H 0.9656 0.7167 0.5438 0.044 Uiso 1 1 calc R . . . .
C049 C 0.4184(12) 0.3225(12) 0.3764(11) 0.049(3) Uani 1 1 d . U . . .
H049 H 0.3826 0.3260 0.3463 0.059 Uiso 1 1 calc R . . . .
C04A C 0.9229(11) 0.7926(11) 0.5460(10) 0.041(3) Uani 1 1 d . U . . .
H04A H 0.9543 0.8146 0.5702 0.049 Uiso 1 1 calc R . . . .
C04B C 0.7069(11) 0.3372(12) 0.5453(10) 0.046(4) Uani 1 1 d . U . . .
H04B H 0.7217 0.2994 0.5448 0.055 Uiso 1 1 calc R . . . .
C04C C 0.6556(11) 0.3537(12) 0.5051(11) 0.046(3) Uani 1 1 d . U . . .
H04C H 0.6351 0.3265 0.4768 0.055 Uiso 1 1 calc R . . . .
C04D C 0.3203(12) 0.5602(13) 0.0649(11) 0.050(3) Uani 1 1 d . U . . .
C04E C 0.6861(10) 0.5978(11) 0.3578(10) 0.037(3) Uani 1 1 d . U . . .
C04F C 0.4380(11) 0.5285(13) 0.3002(11) 0.050(4) Uani 1 1 d . U . . .
H04F H 0.4369 0.5622 0.2792 0.060 Uiso 1 1 calc R . . . .
C04G C 0.9581(10) 0.5222(11) 0.5465(10) 0.038(3) Uani 1 1 d . U . . .
H04G H 0.9700 0.5123 0.5837 0.046 Uiso 1 1 calc R . . . .
B1 B 0.5956(10) 0.2862(11) 0.2387(10) 0.019(5) Uani 1 1 d . U . . .
C04I C 0.7481(10) 0.8597(11) 0.4797(10) 0.038(3) Uani 1 1 d . U . . .
H04I H 0.7751 0.8833 0.5078 0.045 Uiso 1 1 calc R . . . .
C04J C 0.8393(11) 0.3491(12) 0.4734(11) 0.046(3) Uani 1 1 d . U . . .
H04J H 0.8131 0.3307 0.4408 0.055 Uiso 1 1 calc R . . . .
C04L C 0.4081(12) 0.6340(12) 0.0115(11) 0.050(4) Uani 1 1 d . U . . .
H04L H 0.4463 0.6368 0.0211 0.060 Uiso 1 1 calc R . . . .
O04M O 0.7419(7) 0.8818(8) 0.2954(7) 0.053(4) Uani 1 1 d . U . . .
C04N C 0.6645(11) 0.5622(11) 0.5616(10) 0.044(3) Uani 1 1 d . U . . .
H04N H 0.7005 0.5593 0.5914 0.053 Uiso 1 1 calc R . . . .
C5 C 0.8701(10) 0.8176(11) 0.5268(9) 0.037(3) Uani 1 1 d . U . . .
H5 H 0.8658 0.8556 0.5388 0.044 Uiso 1 1 calc R . . . .
C7 C 0.2958(12) 0.6347(12) -0.0130(11) 0.052(4) Uani 1 1 d . U . . .
H7 H 0.2581 0.6357 -0.0204 0.062 Uiso 1 1 calc R . . . .
C20 C 0.9776(10) 0.5737(11) 0.5309(10) 0.037(3) Uani 1 1 d . U . . .
H20 H 1.0041 0.5984 0.5581 0.045 Uiso 1 1 calc R . . . .
C21 C 0.3538(12) 0.4915(12) 0.1380(11) 0.050(3) Uani 1 1 d . U . . .
H21 H 0.3844 0.4709 0.1653 0.060 Uiso 1 1 calc R . . . .
C22 C 0.3949(11) 0.4394(12) 0.3126(10) 0.049(3) Uani 1 1 d . U . . .
H22 H 0.3642 0.4134 0.3007 0.059 Uiso 1 1 calc R . . . .
C24 C 0.2642(12) 0.5580(13) 0.0607(11) 0.052(4) Uani 1 1 d . U . . .
H24 H 0.2355 0.5836 0.0373 0.062 Uiso 1 1 calc R . . . .
C25 C 0.3160(12) 0.6696(12) -0.0457(11) 0.053(4) Uani 1 1 d . U . . .
H25 H 0.2909 0.6933 -0.0750 0.064 Uiso 1 1 calc R . . . .
N11 N 0.9927(9) 0.5572(10) 0.1008(10) 0.053(5) Uani 1 1 d . U . . .
C8 C 0.5874(11) 0.6221(12) 0.5053(10) 0.045(4) Uani 1 1 d . U . . .
H8 H 0.5698 0.6594 0.4953 0.054 Uiso 1 1 calc R . . . .
C10 C 0.5606(12) 0.5706(12) 0.4762(10) 0.047(3) Uani 1 1 d . U . . .
H10 H 0.5243 0.5739 0.4469 0.056 Uiso 1 1 calc R . . . .
O11 O 1.1320(9) 0.5652(11) 0.2341(8) 0.081(5) Uani 1 1 d . U . . .
H11A H 1.1475 0.6024 0.2445 0.122 Uiso 1 1 d GR . . . .
H11B H 1.1591 0.5467 0.2277 0.122 Uiso 1 1 d GR . . . .
C12 C 0.8243(10) 0.7864(11) 0.4904(10) 0.036(3) Uani 1 1 d . U . . .
O13 O 1.0318(9) 0.5195(9) 0.2152(8) 0.068(5) Uani 1 1 d . U . . .
H13A H 0.9947 0.5192 0.1988 0.102 Uiso 1 1 d GR . . . .
H13B H 1.0401 0.5358 0.2478 0.102 Uiso 1 1 d GR . . . .
C14 C 1.0563(14) 0.6082(16) 0.0711(15) 0.078(4) Uani 1 1 d . U . . .
C1AA C 0.6447(10) 0.5654(12) 0.3144(10) 0.041(3) Uani 1 1 d . U . . .
H1AA H 0.6404 0.5243 0.3179 0.049 Uiso 1 1 calc R . . . .
C0AA C 0.8487(11) 0.3220(12) 0.5256(10) 0.047(4) Uani 1 1 d . U . . .
H0AA H 0.8318 0.2862 0.5280 0.057 Uiso 1 1 calc R . . . .
C3AA C 0.7371(11) 0.3783(12) 0.5876(11) 0.049(4) Uani 1 1 d . U . . .
H3AA H 0.7717 0.3676 0.6170 0.058 Uiso 1 1 calc R . . . .
C4AA C 0.8832(11) 0.3355(13) 0.2799(12) 0.053(4) Uani 1 1 d . U . . .
H4AA H 0.8742 0.3411 0.2426 0.063 Uiso 1 1 calc R . . . .
C2AA C 0.7147(11) 0.4356(12) 0.5852(10) 0.046(3) Uani 1 1 d . U . . .
H2AA H 0.7352 0.4641 0.6122 0.055 Uiso 1 1 calc R . . . .
C26 C 0.8131(11) 0.4466(13) 0.2316(12) 0.055(4) Uani 1 1 d . U . . .
H26 H 0.8170 0.4219 0.2057 0.066 Uiso 1 1 calc R . . . .
C27 C 1.1394(14) 0.6365(16) 0.1440(15) 0.080(5) Uani 1 1 d . U . . .
H27 H 1.1627 0.6388 0.1822 0.096 Uiso 1 1 calc R . . . .
C30 C 0.9112(11) 0.2831(14) 0.3093(13) 0.057(4) Uani 1 1 d . U . . .
H30 H 0.9220 0.2537 0.2915 0.069 Uiso 1 1 calc R . . . .
C33 C 0.6378(11) 0.6171(12) 0.5471(11) 0.049(4) Uani 1 1 d . U . . .
H33 H 0.6559 0.6512 0.5674 0.058 Uiso 1 1 calc R . . . .
C36 C 1.1211(14) 0.6608(16) 0.0515(15) 0.081(5) Uani 1 1 d . U . . .
H36 H 1.1333 0.6778 0.0273 0.097 Uiso 1 1 calc R . . . .
C38 C 0.9073(11) 0.4049(12) 0.5650(11) 0.046(3) Uani 1 1 d . U . . .
H38 H 0.9310 0.4253 0.5974 0.055 Uiso 1 1 calc R . . . .
C40 C 0.8829(11) 0.3524(12) 0.5686(11) 0.048(4) Uani 1 1 d . U . . .
H40 H 0.8912 0.3377 0.6039 0.058 Uiso 1 1 calc R . . . .
C43 C 1.1557(15) 0.6611(16) 0.1072(14) 0.079(5) Uani 1 1 d . U . . .
H43 H 1.1913 0.6785 0.1206 0.095 Uiso 1 1 calc R . . . .
C44 C 1.0663(14) 0.6347(16) 0.0298(15) 0.081(4) Uani 1 1 d . U . . .
H44 H 1.0402 0.6353 -0.0077 0.097 Uiso 1 1 calc R . . . .
C49 C 0.9067(11) 0.3165(13) 0.3884(12) 0.054(4) Uani 1 1 d . U . . .
H49 H 0.9146 0.3087 0.4251 0.064 Uiso 1 1 calc R . . . .
C50 C 0.2556(12) 0.5149(13) 0.0940(11) 0.053(4) Uani 1 1 d . U . . .
H50 H 0.2191 0.5079 0.0890 0.064 Uiso 1 1 calc R . . . .
C0BA C 0.5215(12) 0.3121(12) 0.4646(11) 0.050(3) Uani 1 1 d . U . . .
H0BA H 0.5567 0.3087 0.4955 0.060 Uiso 1 1 calc R . . . .
C13 C 0.4861(11) 0.2648(13) 0.4509(11) 0.051(4) Uani 1 1 d . U . . .
H13 H 0.4974 0.2298 0.4721 0.061 Uiso 1 1 calc R . . . .
C9AA C 0.4348(12) 0.2676(13) 0.4070(11) 0.053(4) Uani 1 1 d . U . . .
H9AA H 0.4106 0.2346 0.3967 0.064 Uiso 1 1 calc R . . . .
B2 B 0.8840(12) 0.7647(13) 0.2501(12) 0.038(7) Uani 1 1 d . U . . .
C5AA C 0.9215(11) 0.2759(14) 0.3590(13) 0.058(4) Uani 1 1 d . U . . .
H5AA H 0.9403 0.2411 0.3771 0.070 Uiso 1 1 calc R . . . .
C1BA C 0.6119(10) 0.5938(11) 0.2683(10) 0.042(4) Uani 1 1 d . U . . .
H1BA H 0.5808 0.5737 0.2412 0.050 Uiso 1 1 calc R . . . .
C37 C 0.3927(12) 0.4918(12) 0.2843(11) 0.050(3) Uani 1 1 d . U . . .
H37 H 0.3591 0.5023 0.2535 0.060 Uiso 1 1 calc R . . . .
C9 C 0.9622(14) 0.5691(16) 0.0024(15) 0.082(5) Uani 1 1 d . U . . .
H9 H 0.9681 0.5853 -0.0263 0.098 Uiso 1 1 calc R . . . .
C2BA C 0.9448(14) 0.5286(16) 0.0904(15) 0.081(5) Uani 1 1 d . U . . .
H2BA H 0.9380 0.5153 0.1194 0.097 Uiso 1 1 calc R . . . .
C6AA C 0.7836(11) 0.4981(13) 0.2161(12) 0.055(4) Uani 1 1 d . U . . .
H6AA H 0.7711 0.5100 0.1793 0.066 Uiso 1 1 calc R . . . .
C3BA C 1.0025(15) 0.5770(17) 0.0579(15) 0.080(4) Uani 1 1 d . U . . .
C15 C 0.7999(11) 0.5204(13) 0.3056(11) 0.051(3) Uani 1 1 d . U . . .
H15 H 0.7993 0.5476 0.3316 0.061 Uiso 1 1 calc R . . . .
C18 C 0.8374(11) 0.4319(13) 0.2870(12) 0.053(3) Uani 1 1 d . U . . .
C19 C 0.8696(11) 0.3786(13) 0.3098(12) 0.053(3) Uani 1 1 d . U . . .
C7AA C 0.7701(11) 0.5343(14) 0.2485(12) 0.057(4) Uani 1 1 d . U . . .
H7AA H 0.7437 0.5652 0.2345 0.068 Uiso 1 1 calc R . . . .
C8AA C 0.9039(15) 0.5186(16) 0.0332(15) 0.082(5) Uani 1 1 d . U . . .
H8AA H 0.8701 0.4994 0.0255 0.098 Uiso 1 1 calc R . . . .
C16 C 0.9136(15) 0.5368(16) -0.0096(16) 0.085(5) Uani 1 1 d . U . . .
H16 H 0.8881 0.5278 -0.0462 0.102 Uiso 1 1 calc R . . . .
O9 O 0.4152(8) 0.4576(8) 0.0333(7) 0.057(4) Uani 1 1 d . U . . .
O8 O 0.6043(7) 0.5796(6) 0.1408(8) 0.077(5) Uani 1 1 d D U . . .
O0AA O 1.2074(10) 0.5102(11) 0.2073(11) 0.101(7) Uani 1 1 d . U . . .

loop_
_atom_site_aniso_label
_atom_site_aniso_U_11
_atom_site_aniso_U_22
_atom_site_aniso_U_33
_atom_site_aniso_U_23
_atom_site_aniso_U_13
_atom_site_aniso_U_12
W2 0.0193(4) 0.0185(4) 0.0268(5) -0.0037(4) 0.0110(4) -0.0021(4)
W6 0.0235(5) 0.0177(4) 0.0262(5) 0.0014(4) 0.0098(4) -0.0018(4)
W1 0.0218(5) 0.0203(5) 0.0252(5) -0.0055(4) 0.0097(4) -0.0049(4)
W3 0.0286(5) 0.0162(4) 0.0250(5) -0.0012(4) 0.0112(4) 0.0002(4)
W22 0.0280(5) 0.0223(5) 0.0255(5) 0.0073(4) 0.0128(4) 0.0033(4)
W7 0.0248(5) 0.0204(5) 0.0232(5) -0.0055(4) 0.0108(4) -0.0037(4)
W11 0.0245(5) 0.0235(5) 0.0244(5) -0.0004(4) 0.0067(4) -0.0017(4)
W4 0.0287(5) 0.0228(5) 0.0225(5) -0.0018(4) 0.0108(4) -0.0017(4)
W21 0.0304(5) 0.0236(5) 0.0265(5) 0.0007(4) 0.0108(5) 0.0021(4)
W12 0.0226(5) 0.0304(5) 0.0319(6) -0.0057(5) 0.0121(4) -0.0108(4)
W23 0.0237(5) 0.0312(5) 0.0237(5) 0.0015(4) 0.0072(4) -0.0033(4)
W5 0.0274(5) 0.0253(5) 0.0267(5) -0.0061(4) 0.0143(4) -0.0001(4)
W14 0.0292(5) 0.0284(5) 0.0235(5) 0.0045(4) 0.0079(4) 0.0049(4)
W10 0.0236(5) 0.0232(5) 0.0313(6) -0.0017(4) 0.0095(4) 0.0041(4)
W20 0.0191(5) 0.0398(6) 0.0293(6) 0.0007(5) 0.0091(4) -0.0006(4)
W8 0.0311(5) 0.0305(5) 0.0327(6) 0.0002(5) 0.0172(5) -0.0105(5)
W16 0.0278(5) 0.0316(5) 0.0392(6) 0.0078(5) 0.0227(5) 0.0058(4)
W24 0.0233(5) 0.0390(6) 0.0256(5) 0.0009(5) 0.0133(4) -0.0016(4)
W17 0.0252(5) 0.0392(6) 0.0358(6) 0.0044(5) 0.0123(5) -0.0072(5)
W15 0.0345(6) 0.0322(6) 0.0351(6) 0.0121(5) 0.0171(5) 0.0010(5)
W9 0.0239(5) 0.0375(6) 0.0418(6) -0.0072(5) 0.0202(5) -0.0060(5)
W18 0.0404(6) 0.0253(5) 0.0346(6) -0.0047(5) 0.0117(5) -0.0008(5)
W13 0.0421(6) 0.0230(5) 0.0365(6) 0.0037(5) 0.0104(5) 0.0098(5)
W19 0.0352(6) 0.0372(6) 0.0518(7) -0.0056(5) 0.0238(6) 0.0087(5)
Cu2 0.0340(16) 0.0297(16) 0.0259(16) 0.0004(13) 0.0080(14) -0.0034(14)
Cu5 0.0254(15) 0.0237(15) 0.0347(17) -0.0078(13) 0.0052(14) -0.0016(13)
Cu1 0.0360(17) 0.0284(16) 0.0401(18) 0.0057(14) 0.0218(15) 0.0019(14)
Cu3 0.0352(17) 0.0358(17) 0.0340(18) -0.0007(14) 0.0102(15) -0.0138(15)
Cu4 0.058(2) 0.073(3) 0.064(2) 0.031(2) 0.037(2) 0.026(2)
O00U 0.027(4) 0.019(4) 0.027(4) -0.005(3) 0.014(3) -0.005(3)
O00V 0.029(3) 0.022(4) 0.029(4) -0.008(3) 0.017(3) -0.007(3)
O00W 0.029(4) 0.021(4) 0.026(4) -0.007(3) 0.017(3) -0.007(3)
O00X 0.028(4) 0.021(4) 0.030(4) -0.006(3) 0.015(3) -0.004(3)
O00Y 0.030(4) 0.023(4) 0.029(4) -0.007(4) 0.017(3) -0.005(4)
O00Z 0.029(4) 0.024(4) 0.033(4) -0.007(4) 0.016(4) -0.003(4)
O010 0.029(4) 0.029(4) 0.034(4) 0.003(4) 0.020(3) 0.002(4)
O011 0.029(4) 0.022(4) 0.034(4) -0.003(3) 0.013(3) -0.006(3)
O012 0.027(4) 0.024(4) 0.034(4) -0.003(3) 0.015(3) -0.007(3)
O013 0.031(4) 0.032(4) 0.033(4) 0.006(3) 0.020(3) 0.002(3)
O014 0.029(3) 0.024(3) 0.029(3) -0.004(3) 0.015(3) -0.005(3)
O015 0.031(3) 0.023(3) 0.030(3) -0.005(3) 0.015(3) -0.006(3)
O016 0.028(3) 0.020(3) 0.031(3) -0.006(3) 0.015(3) -0.005(3)
O017 0.029(4) 0.031(4) 0.035(4) 0.006(4) 0.019(3) 0.002(4)
O018 0.030(3) 0.023(3) 0.031(3) -0.005(3) 0.015(3) -0.007(3)
O019 0.029(4) 0.022(4) 0.031(4) -0.009(4) 0.013(3) -0.001(4)
O01A 0.030(4) 0.032(4) 0.033(4) 0.004(3) 0.019(3) 0.000(3)
O01B 0.027(3) 0.022(3) 0.030(3) -0.007(3) 0.015(3) -0.005(3)
O01C 0.029(3) 0.032(4) 0.034(4) 0.004(3) 0.019(3) -0.003(3)
O01D 0.029(3) 0.030(4) 0.033(3) 0.003(3) 0.018(3) -0.002(3)
O01E 0.028(3) 0.026(3) 0.035(3) -0.007(3) 0.014(3) -0.004(3)
O01F 0.032(3) 0.021(3) 0.032(3) -0.005(3) 0.016(3) -0.006(3)
O4 0.029(5) 0.021(5) 0.027(5) -0.007(4) 0.013(4) -0.005(4)
O01H 0.032(3) 0.029(4) 0.033(3) 0.003(3) 0.018(3) 0.001(3)
O01I 0.031(4) 0.035(4) 0.038(4) 0.001(4) 0.015(4) 0.005(4)
O01J 0.030(3) 0.023(3) 0.033(3) -0.006(3) 0.014(3) -0.004(3)
O01K 0.027(4) 0.033(4) 0.033(4) 0.004(3) 0.020(3) -0.002(3)
O01L 0.029(4) 0.025(4) 0.036(4) -0.003(3) 0.013(3) -0.009(3)
O2 0.031(5) 0.024(5) 0.033(5) -0.002(4) 0.015(4) -0.008(4)
O01N 0.032(4) 0.036(4) 0.038(4) 0.001(4) 0.015(4) 0.003(4)
O01O 0.034(4) 0.030(4) 0.033(4) 0.004(4) 0.017(3) 0.002(4)
O01P 0.038(4) 0.029(4) 0.036(4) 0.003(4) 0.012(4) 0.006(4)
O01Q 0.033(4) 0.035(4) 0.035(4) 0.001(4) 0.015(3) 0.000(4)
O01R 0.029(3) 0.029(3) 0.033(3) 0.001(3) 0.019(3) 0.002(3)
O01S 0.030(3) 0.022(3) 0.031(3) -0.004(3) 0.014(3) -0.006(3)
O01T 0.027(3) 0.021(3) 0.029(3) -0.006(3) 0.018(3) -0.008(3)
O01U 0.030(4) 0.028(4) 0.035(4) -0.002(4) 0.016(3) -0.006(4)
O01V 0.024(6) 0.040(7) 0.055(7) 0.001(6) 0.012(6) -0.001(6)
O01W 0.028(3) 0.019(3) 0.030(3) -0.006(3) 0.017(3) -0.006(3)
O01X 0.035(3) 0.026(3) 0.035(3) -0.005(3) 0.015(3) -0.007(3)
N5 0.035(7) 0.024(7) 0.021(7) 0.008(6) 0.014(6) 0.006(6)
O6 0.038(7) 0.041(7) 0.045(7) -0.004(7) 0.007(6) 0.003(7)
O020 0.027(6) 0.026(7) 0.037(7) -0.014(6) 0.014(6) -0.011(6)
O3 0.025(5) 0.029(5) 0.035(5) -0.006(4) 0.013(4) -0.010(4)
O022 0.028(3) 0.026(3) 0.032(3) -0.007(3) 0.018(3) -0.006(3)
O023 0.030(4) 0.038(4) 0.036(4) 0.005(4) 0.011(4) -0.001(4)
O024 0.031(3) 0.028(3) 0.032(3) 0.004(3) 0.017(3) 0.002(3)
O025 0.027(3) 0.025(3) 0.036(3) -0.007(3) 0.014(3) -0.005(3)
O1 0.037(4) 0.026(4) 0.037(4) -0.006(4) 0.017(4) -0.004(4)
O027 0.038(7) 0.019(6) 0.039(7) -0.003(6) 0.017(6) -0.003(6)
O028 0.035(4) 0.035(4) 0.038(4) 0.001(3) 0.014(3) 0.003(3)
O029 0.036(6) 0.026(6) 0.036(6) 0.001(6) 0.020(6) -0.003(6)
O02A 0.030(3) 0.031(3) 0.032(3) 0.002(3) 0.018(3) 0.003(3)
O02B 0.030(3) 0.034(4) 0.036(4) 0.004(3) 0.018(3) 0.000(3)
O02C 0.027(6) 0.034(7) 0.031(7) -0.010(6) 0.013(6) -0.005(6)
O02D 0.035(4) 0.032(4) 0.036(4) 0.001(4) 0.012(3) 0.008(4)
O02E 0.030(3) 0.033(3) 0.035(3) 0.000(3) 0.016(3) 0.001(3)
O02F 0.027(3) 0.022(3) 0.032(3) -0.005(3) 0.016(3) -0.006(3)
O02G 0.043(7) 0.026(7) 0.041(7) 0.002(6) 0.015(6) -0.001(6)
O02H 0.033(3) 0.030(4) 0.033(4) 0.001(3) 0.017(3) 0.004(3)
O02I 0.037(4) 0.037(4) 0.036(4) 0.003(4) 0.010(4) 0.000(4)
O02J 0.028(3) 0.023(3) 0.033(3) -0.005(3) 0.016(3) -0.005(3)
O02K 0.036(4) 0.031(4) 0.039(4) 0.009(4) 0.013(4) 0.002(4)
N10 0.026(7) 0.033(7) 0.047(8) 0.007(6) 0.024(6) -0.001(6)
N14 0.025(7) 0.023(7) 0.026(7) -0.004(6) 0.004(6) 0.008(6)
O02N 0.031(3) 0.036(4) 0.033(3) 0.002(3) 0.016(3) 0.000(3)
O5 0.037(6) 0.042(7) 0.048(7) 0.009(6) 0.032(5) 0.011(6)
O02P 0.033(4) 0.031(4) 0.034(4) 0.002(4) 0.020(3) 0.002(4)
O02Q 0.035(7) 0.030(7) 0.029(7) -0.007(6) 0.014(6) 0.001(6)
N4 0.034(7) 0.020(7) 0.030(7) 0.002(6) 0.012(6) 0.001(6)
O02S 0.035(7) 0.031(7) 0.030(7) 0.005(6) 0.013(6) -0.008(6)
O02T 0.029(4) 0.030(4) 0.037(4) -0.005(4) 0.014(3) -0.009(3)
O02U 0.040(7) 0.025(7) 0.031(7) 0.008(6) 0.011(6) 0.009(6)
O02V 0.047(7) 0.042(7) 0.048(7) 0.009(7) 0.023(6) -0.009(7)
N3 0.033(7) 0.021(7) 0.023(7) 0.006(6) 0.012(6) 0.001(6)
N1 0.042(10) 0.017(8) 0.048(10) -0.003(8) 0.025(9) 0.002(8)
N6 0.033(7) 0.025(7) 0.029(7) 0.005(6) 0.011(6) 0.005(6)
O02Z 0.034(7) 0.032(7) 0.039(7) -0.006(6) 0.010(6) 0.011(6)
O030 0.034(4) 0.034(4) 0.035(4) 0.003(3) 0.019(3) -0.001(3)
O7 0.034(5) 0.040(5) 0.034(5) 0.001(5) 0.016(4) -0.003(5)
N13 0.028(7) 0.026(7) 0.026(7) -0.002(6) 0.002(6) 0.001(6)
N15 0.028(7) 0.025(7) 0.025(7) 0.001(6) 0.000(6) -0.005(6)
N2 0.042(10) 0.021(8) 0.055(11) -0.003(8) 0.026(9) 0.003(8)
O035 0.037(4) 0.035(4) 0.037(4) 0.002(3) 0.013(3) 0.004(3)
C036 0.045(5) 0.042(5) 0.035(5) -0.001(5) 0.016(4) -0.002(5)
O037 0.055(8) 0.028(7) 0.039(7) 0.000(6) 0.009(6) 0.007(7)
N16 0.026(7) 0.024(6) 0.026(7) -0.003(6) 0.005(6) 0.001(6)
O039 0.051(7) 0.034(7) 0.040(7) -0.006(6) 0.011(6) -0.012(6)
O03A 0.055(8) 0.052(8) 0.055(8) -0.010(7) 0.022(7) -0.004(7)
C03B 0.037(5) 0.036(5) 0.036(5) -0.006(4) 0.013(4) -0.005(5)
O03C 0.028(7) 0.046(7) 0.040(7) 0.000(6) 0.017(6) -0.006(6)
C03D 0.048(5) 0.043(5) 0.035(5) -0.002(5) 0.016(5) -0.001(5)
O03E 0.033(7) 0.045(7) 0.050(7) 0.006(7) 0.023(6) 0.006(6)
C03F 0.039(5) 0.036(5) 0.033(5) -0.005(4) 0.017(4) 0.000(4)
C03G 0.034(5) 0.039(5) 0.037(5) -0.003(5) 0.019(5) -0.004(5)
C03H 0.034(5) 0.039(5) 0.036(5) -0.003(4) 0.019(4) 0.000(4)
N7 0.031(7) 0.037(7) 0.049(8) 0.004(7) 0.018(7) 0.004(6)
C03J 0.038(5) 0.035(5) 0.036(5) -0.007(5) 0.011(5) -0.001(5)
C03K 0.036(5) 0.035(5) 0.036(5) -0.007(5) 0.012(5) -0.003(5)
N8 0.033(7) 0.039(8) 0.050(8) 0.005(7) 0.018(7) 0.001(7)
O03M 0.026(6) 0.047(7) 0.055(7) -0.008(7) 0.027(6) 0.001(6)
C03N 0.041(5) 0.038(5) 0.031(5) -0.001(5) 0.016(4) -0.005(5)
C03O 0.036(5) 0.037(5) 0.036(5) -0.006(5) 0.021(5) -0.001(5)
N9 0.034(8) 0.035(8) 0.052(9) 0.010(7) 0.014(7) -0.004(7)
C03Q 0.036(5) 0.037(5) 0.034(5) -0.006(5) 0.014(5) -0.005(5)
C03R 0.038(5) 0.036(5) 0.036(5) -0.004(5) 0.014(5) 0.000(5)
C03S 0.040(6) 0.041(6) 0.031(6) 0.000(6) 0.017(5) -0.003(6)
C03U 0.056(6) 0.048(6) 0.043(6) 0.005(5) 0.022(5) 0.000(6)
C03V 0.048(5) 0.047(5) 0.040(5) -0.002(5) 0.016(5) -0.005(5)
C03W 0.040(5) 0.037(5) 0.031(5) -0.003(5) 0.017(5) -0.006(5)
N12 0.058(5) 0.058(5) 0.058(5) 0.0001(10) 0.027(3) 0.0002(10)
C03Y 0.049(6) 0.046(6) 0.042(6) -0.003(5) 0.016(5) 0.000(5)
C03Z 0.061(7) 0.047(7) 0.044(7) 0.009(6) 0.023(6) 0.001(7)
C041 0.038(4) 0.041(4) 0.038(4) 0.002(4) 0.016(4) -0.001(4)
C042 0.042(5) 0.038(5) 0.037(5) -0.004(4) 0.012(4) -0.001(4)
C043 0.048(6) 0.046(6) 0.040(6) -0.004(5) 0.016(5) -0.001(5)
C045 0.052(6) 0.049(6) 0.043(6) 0.003(6) 0.024(6) -0.002(6)
C046 0.044(6) 0.040(6) 0.029(6) -0.002(5) 0.016(5) -0.003(5)
C047 0.036(6) 0.040(6) 0.038(6) -0.010(6) 0.008(6) -0.004(6)
C048 0.041(5) 0.039(5) 0.033(5) -0.005(5) 0.018(5) 0.000(5)
C049 0.050(6) 0.050(6) 0.041(6) -0.003(5) 0.014(5) -0.007(6)
C04A 0.042(5) 0.038(6) 0.036(6) -0.002(5) 0.013(5) -0.005(5)
C04B 0.047(6) 0.045(6) 0.039(6) 0.002(6) 0.014(6) 0.000(6)
C04C 0.048(6) 0.045(5) 0.038(5) -0.001(5) 0.014(5) -0.003(5)
C04D 0.055(6) 0.049(6) 0.044(6) 0.006(5) 0.022(5) -0.001(6)
C04E 0.033(5) 0.036(5) 0.038(5) -0.007(5) 0.013(5) -0.004(5)
C04F 0.052(6) 0.047(6) 0.043(6) -0.004(6) 0.014(6) 0.002(6)
C04G 0.037(5) 0.040(5) 0.037(5) -0.001(5) 0.015(5) -0.003(5)
B1 0.019(5) 0.019(5) 0.019(5) 0.0000(10) 0.008(3) -0.0001(10)
C04I 0.042(5) 0.039(6) 0.031(5) -0.001(5) 0.017(5) -0.005(5)
C04J 0.041(5) 0.046(5) 0.044(5) 0.004(5) 0.014(5) -0.004(5)
C04L 0.059(7) 0.047(7) 0.044(7) 0.006(6) 0.023(6) 0.002(6)
O04M 0.044(7) 0.051(8) 0.059(8) 0.001(7) 0.019(7) 0.010(7)
C04N 0.048(6) 0.042(6) 0.037(6) -0.002(5) 0.015(5) -0.002(5)
C5 0.042(5) 0.037(5) 0.032(5) -0.002(5) 0.017(5) -0.004(5)
C7 0.059(7) 0.048(6) 0.044(6) 0.008(6) 0.020(6) 0.002(6)
C20 0.037(5) 0.039(5) 0.037(5) -0.005(5) 0.017(4) 0.001(4)
C21 0.053(6) 0.050(6) 0.043(6) 0.003(5) 0.020(5) -0.001(6)
C22 0.049(6) 0.048(6) 0.043(6) -0.003(5) 0.015(5) -0.001(5)
C24 0.056(6) 0.052(6) 0.044(6) 0.007(5) 0.020(6) 0.000(6)
C25 0.063(7) 0.047(7) 0.045(7) 0.008(6) 0.020(7) 0.003(7)
N11 0.052(9) 0.048(9) 0.065(9) 0.001(8) 0.032(8) 0.016(8)
C8 0.053(7) 0.041(6) 0.036(6) -0.004(6) 0.016(6) 0.001(6)
C10 0.051(6) 0.045(6) 0.037(6) -0.003(5) 0.013(5) 0.001(5)
O11 0.079(10) 0.079(11) 0.082(10) 0.024(9) 0.033(9) 0.009(9)
C12 0.041(5) 0.038(5) 0.031(5) 0.000(5) 0.017(4) -0.004(5)
O13 0.069(8) 0.058(9) 0.070(8) 0.011(8) 0.025(7) -0.001(8)
C14 0.070(9) 0.086(9) 0.086(9) 0.011(8) 0.042(8) 0.002(8)
C1AA 0.037(5) 0.037(5) 0.040(5) -0.008(5) 0.009(5) -0.006(5)
C0AA 0.042(6) 0.048(6) 0.044(6) 0.008(6) 0.013(6) -0.003(6)
C3AA 0.048(6) 0.046(6) 0.041(6) -0.001(6) 0.011(5) 0.000(6)
C4AA 0.038(6) 0.059(6) 0.062(7) -0.012(6) 0.023(6) -0.013(6)
C2AA 0.048(5) 0.044(5) 0.038(5) -0.002(5) 0.013(5) -0.002(5)
C26 0.040(6) 0.058(6) 0.060(6) -0.008(6) 0.018(6) -0.018(6)
C27 0.071(9) 0.087(10) 0.086(10) 0.015(9) 0.040(8) 0.000(8)
C30 0.039(6) 0.059(7) 0.066(7) -0.014(6) 0.018(6) -0.012(6)
C33 0.053(6) 0.043(6) 0.040(6) -0.004(6) 0.013(5) -0.001(6)
C36 0.071(9) 0.089(10) 0.088(10) 0.013(9) 0.041(8) -0.001(8)
C38 0.042(5) 0.048(5) 0.041(5) 0.005(5) 0.014(5) -0.002(5)
C40 0.045(6) 0.048(6) 0.043(6) 0.009(6) 0.014(6) -0.004(6)
C43 0.069(9) 0.088(10) 0.087(10) 0.014(9) 0.041(8) 0.001(8)
C44 0.072(9) 0.087(9) 0.087(10) 0.013(9) 0.040(8) 0.000(8)
C49 0.040(6) 0.057(6) 0.059(6) -0.010(6) 0.018(5) -0.012(5)
C50 0.056(7) 0.054(7) 0.047(6) 0.005(6) 0.020(6) -0.003(6)
C0BA 0.051(6) 0.049(6) 0.042(6) -0.002(5) 0.013(5) -0.006(5)
C13 0.051(7) 0.050(7) 0.041(7) 0.001(6) 0.011(6) -0.010(6)
C9AA 0.052(7) 0.051(7) 0.044(7) -0.004(6) 0.011(6) -0.011(6)
B2 0.038(7) 0.038(7) 0.038(7) 0.0002(10) 0.017(3) -0.0002(10)
C5AA 0.041(7) 0.058(7) 0.068(7) -0.012(7) 0.017(6) -0.011(6)
C1BA 0.037(6) 0.038(6) 0.040(6) -0.008(5) 0.008(5) -0.004(5)
C37 0.051(5) 0.050(5) 0.043(5) -0.002(5) 0.015(5) -0.001(5)
C9 0.073(9) 0.085(9) 0.090(10) 0.009(9) 0.039(8) 0.001(8)
C2BA 0.072(9) 0.085(10) 0.091(10) 0.009(9) 0.040(8) 0.003(8)
C6AA 0.042(6) 0.057(7) 0.060(7) -0.005(6) 0.017(6) -0.022(6)
C3BA 0.072(9) 0.085(9) 0.088(9) 0.010(8) 0.041(8) 0.001(8)
C15 0.040(6) 0.053(6) 0.056(6) -0.006(6) 0.018(5) -0.017(5)
C18 0.038(6) 0.057(6) 0.060(6) -0.010(6) 0.018(5) -0.016(5)
C19 0.038(6) 0.057(6) 0.062(6) -0.012(6) 0.020(5) -0.014(5)
C7AA 0.042(7) 0.057(7) 0.060(7) -0.006(7) 0.015(6) -0.019(6)
C8AA 0.074(9) 0.084(10) 0.091(10) 0.006(9) 0.040(9) 0.002(8)
C16 0.075(9) 0.087(10) 0.092(10) 0.007(9) 0.037(8) 0.001(8)
O9 0.052(6) 0.041(6) 0.059(6) -0.001(6) 0.008(6) -0.006(6)
O8 0.070(7) 0.058(7) 0.074(7) -0.007(7) 0.009(7) -0.007(7)
O0AA 0.084(13) 0.087(14) 0.153(16) 0.026(14) 0.073(12) 0.006(12)

loop_
_atom_type_symbol
_atom_type_description
_atom_type_scat_dispersion_real
_atom_type_scat_dispersion_imag
_atom_type_scat_source
C C 0.0033 0.0016 'International Tables Vol C Tables 4.2.6.8 and 6.1.1.4'
H H 0.0000 0.0000 'International Tables Vol C Tables 4.2.6.8 and 6.1.1.4'
B B 0.0013 0.0007 'International Tables Vol C Tables 4.2.6.8 and 6.1.1.4'
Cu Cu 0.3201 1.2651 'International Tables Vol C Tables 4.2.6.8 and 6.1.1.4'
N N 0.0061 0.0033 'International Tables Vol C Tables 4.2.6.8 and 6.1.1.4'
O O 0.0106 0.0060 'International Tables Vol C Tables 4.2.6.8 and 6.1.1.4'
W W -0.8490 6.8722 'International Tables Vol C Tables 4.2.6.8 and 6.1.1.4'

loop_
_geom_angle_atom_site_label_1
_geom_angle_atom_site_label_2
_geom_angle_atom_site_label_3
_geom_angle
_geom_angle_site_symmetry_1
_geom_angle_site_symmetry_3
_geom_angle_publ_flag
O00W W2 O01S 86.4(6) . . ?
O00W W2 O01T 73.6(5) . . ?
O00X W2 O00W 88.5(6) . . ?
O00X W2 O01S 159.9(6) . . ?
O00X W2 O01T 75.0(5) . . ?
O01B W2 O00W 158.7(6) . . ?
O01B W2 O00X 93.3(6) . . ?
O01B W2 O01S 84.7(6) . . ?
O01B W2 O01T 86.4(5) . . ?
O01S W2 O01T 85.0(5) . . ?
O020 W2 O00W 99.7(6) . . ?
O020 W2 O00X 99.8(7) . . ?
O020 W2 O01B 100.9(6) . . ?
O020 W2 O01S 100.2(6) . . ?
O020 W2 O01T 171.4(6) . . ?
O011 W6 O02F 75.0(5) . . ?
O012 W6 O011 86.6(6) . . ?
O012 W6 O016 160.4(6) . . ?
O012 W6 O02F 75.5(5) . . ?
O016 W6 O011 87.4(6) . . ?
O016 W6 O02F 85.0(5) . . ?
O2 W6 O011 97.6(6) . . ?
O2 W6 O012 97.4(6) . . ?
O2 W6 O016 101.9(6) . . ?
O2 W6 O01S 100.3(7) . . ?
O2 W6 O02F 169.8(6) . . ?
O01S W6 O011 161.9(6) . . ?
O01S W6 O012 93.1(6) . . ?
O01S W6 O016 86.8(6) . . ?
O01S W6 O02F 87.4(5) . . ?
O00U W1 O01W 73.5(5) . . ?
O016 W1 O00U 159.1(6) . . ?
O016 W1 O019 91.4(6) . . ?
O016 W1 O01B 86.0(6) . . ?
O016 W1 O01W 86.2(5) . . ?
O019 W1 O00U 88.5(6) . . ?
O019 W1 O01B 159.9(6) . . ?
O019 W1 O01W 75.6(5) . . ?
O01B W1 O00U 87.0(6) . . ?
O01B W1 O01W 84.3(5) . . ?
O02C W1 O00U 99.4(6) . . ?
O02C W1 O016 101.3(7) . . ?
O02C W1 O019 99.3(6) . . ?
O02C W1 O01B 100.7(6) . . ?
O02C W1 O01W 171.1(6) . . ?
O00V W3 O00X 88.6(6) . . ?
O00V W3 O01F 160.5(6) . . ?
O00V W3 O01T 76.6(5) . . ?
O00X W3 O01T 76.1(5) . . ?
O01F W3 O00X 84.9(6) . . ?
O01F W3 O01T 84.0(5) . . ?
O01X W3 O00V 93.5(6) . . ?
O01X W3 O00X 161.6(6) . . ?
O01X W3 O01F 87.1(6) . . ?
O01X W3 O01T 86.6(6) . . ?
O1 W3 O00V 99.8(6) . . ?
O1 W3 O00X 98.2(6) . . ?
O1 W3 O01F 99.3(6) . . ?
O1 W3 O01T 173.2(6) . . ?
O1 W3 O01X 99.4(7) . . ?
O010 W22 O01R 75.6(5) . . ?
O017 W22 O010 88.3(6) . . ?
O017 W22 O01R 75.7(5) . . ?
O01C W22 O010 88.0(6) . . ?
O01C W22 O017 160.6(6) . . ?
O01C W22 O01R 84.9(5) . . ?
O01D W22 O010 161.0(6) . . ?
O01D W22 O017 91.4(6) . . ?
O01D W22 O01C 86.1(6) . . ?
O01D W22 O01R 85.9(6) . . ?
O03E W22 O010 97.6(7) . . ?
O03E W22 O017 98.5(7) . . ?
O03E W22 O01C 100.8(7) . . ?
O03E W22 O01D 101.2(7) . . ?
O03E W22 O01R 171.1(6) . . ?
O00V W7 O01T 75.1(5) . . ?
O00W W7 O00V 88.5(6) . . ?
O00W W7 O018 160.4(6) . . ?
O00W W7 O01T 77.4(5) . . ?
O014 W7 O00V 163.5(6) . . ?
O014 W7 O00W 93.3(6) . . ?
O014 W7 O018 86.8(6) . . ?
O014 W7 O01T 89.3(6) . . ?
O018 W7 O00V 86.0(6) . . ?
O018 W7 O01T 83.0(5) . . ?
O4 W7 O00V 95.8(6) . . ?
O4 W7 O00W 99.5(6) . . ?
O4 W7 O014 100.1(6) . . ?
O4 W7 O018 99.8(6) . . ?
O4 W7 O01T 170.3(6) . . ?
O00Z W11 O014 160.2(6) . . ?
O00Z W11 O02F 76.9(5) . . ?
O012 W11 O00Z 89.1(6) . . ?
O012 W11 O014 86.8(6) . . ?
O012 W11 O025 158.2(6) . . ?
O012 W11 O02F 74.6(5) . . ?
O014 W11 O02F 83.3(5) . . ?
O025 W11 O00Z 91.3(6) . . ?
O025 W11 O014 85.5(6) . . ?
O025 W11 O02F 84.3(5) . . ?
O027 W11 O00Z 100.5(7) . . ?
O027 W11 O012 101.4(7) . . ?
O027 W11 O014 99.3(6) . . ?
O027 W11 O025 99.9(7) . . ?
O027 W11 O02F 175.2(6) . . ?
O00U W4 O00Y 89.4(6) . . ?
O00U W4 O015 161.7(6) . . ?
O00U W4 O01F 91.0(6) . . ?
O00U W4 O01W 76.0(5) . . ?
O00Y W4 O01W 76.2(5) . . ?
O015 W4 O00Y 86.7(6) . . ?
O015 W4 O01W 85.7(5) . . ?
O01F W4 O00Y 160.8(6) . . ?
O01F W4 O015 87.0(6) . . ?
O01F W4 O01W 85.3(5) . . ?
O029 W4 O00U 100.6(6) . . ?
O029 W4 O00Y 99.7(6) . . ?
O029 W4 O015 97.7(6) . . ?
O029 W4 O01F 99.1(7) . . ?
O029 W4 O01W 174.6(6) . . ?
O010 W21 O01H 160.7(6) . . ?
O010 W21 O01R 74.9(6) . . ?
O010 W21 O02P 87.5(6) . . ?
O01A W21 O010 90.9(6) . . ?
O01A W21 O01H 87.5(6) . . ?
O01A W21 O01R 86.3(6) . . ?
O01A W21 O02P 160.1(6) . . ?
O01H W21 O01R 85.9(6) . . ?
O02G W21 O010 99.9(7) . . ?
O02G W21 O01A 101.6(7) . . ?
O02G W21 O01H 99.2(7) . . ?
O02G W21 O01R 170.7(6) . . ?
O02G W21 O02P 98.3(7) . . ?
O02P W21 O01H 87.5(6) . . ?
O02P W21 O01R 74.1(5) . . ?
O018 W12 O01L 91.7(6) . . ?
O018 W12 O025 87.2(6) . . ?
O018 W12 O02J 86.4(5) . . ?
O018 W12 O02T 162.8(6) . . ?
O01L W12 O025 164.3(6) . . ?
O01L W12 O02J 77.9(6) . . ?
O01L W12 O02T 88.1(6) . . ?
O3 W12 O018 99.0(6) . . ?
O3 W12 O01L 97.6(6) . . ?
O3 W12 O025 98.1(6) . . ?
O3 W12 O02J 173.1(6) . . ?
O3 W12 O02T 98.1(6) . . ?
O025 W12 O02J 86.4(6) . . ?
O025 W12 O02T 88.3(6) . . ?
O02T W12 O02J 76.8(5) . . ?
O01D W23 O01Q 158.7(6) . . ?
O01D W23 O02E 84.5(6) . . ?
O01Q W23 O02E 74.4(6) . . ?
O023 W23 O01D 88.8(6) . . ?
O023 W23 O01Q 88.9(7) . . ?
O023 W23 O02E 75.4(6) . . ?
O023 W23 O02N 159.4(6) . . ?
O02N W23 O01D 85.5(6) . . ?
O02N W23 O01Q 89.3(6) . . ?
O02N W23 O02E 84.3(6) . . ?
O02S W23 O01D 101.0(7) . . ?
O02S W23 O01Q 100.3(7) . . ?
O02S W23 O023 100.1(7) . . ?
O02S W23 O02E 172.9(6) . . ?
O02S W23 O02N 100.4(7) . . ?
O00Y W5 O019 89.5(6) . . ?
O00Y W5 O01W 75.5(5) . . ?
O00Y W5 O022 89.6(6) . . ?
O019 W5 O01W 75.3(5) . . ?
O01J W5 O00Y 160.4(6) . . ?
O01J W5 O019 87.7(6) . . ?
O01J W5 O01W 85.0(5) . . ?
O01J W5 O022 86.6(6) . . ?
O022 W5 O019 160.6(6) . . ?
O022 W5 O01W 85.7(5) . . ?
O02Q W5 O00Y 98.6(6) . . ?
O02Q W5 O019 98.0(6) . . ?
O02Q W5 O01J 101.0(7) . . ?
O02Q W5 O01W 170.9(6) . . ?
O02Q W5 O022 101.3(7) . . ?
O01H W14 O01O 88.2(6) . . ?
O01H W14 O01P 161.0(6) . . ?
O01H W14 O024 86.1(6) . . ?
O01H W14 O02H 88.7(6) . . ?
O01O W14 O01P 88.8(7) . . ?
O01O W14 O024 75.4(6) . . ?
O01O W14 O02H 161.2(6) . . ?
O01P W14 O024 75.0(6) . . ?
O02H W14 O01P 88.1(6) . . ?
O02H W14 O024 85.8(6) . . ?
O02U W14 O01H 100.0(7) . . ?
O02U W14 O01O 99.3(7) . . ?
O02U W14 O01P 99.0(7) . . ?
O02U W14 O024 172.0(6) . . ?
O02U W14 O02H 99.5(7) . . ?
O00Z W10 O02F 76.7(5) . . ?
O011 W10 O00Z 87.0(6) . . ?
O011 W10 O01E 159.1(6) . . ?
O011 W10 O02F 74.7(5) . . ?
O01E W10 O00Z 88.2(6) . . ?
O01E W10 O02F 84.4(5) . . ?
O01J W10 O00Z 162.2(6) . . ?
O01J W10 O011 92.6(6) . . ?
O01J W10 O01E 85.9(6) . . ?
O01J W10 O02F 86.0(5) . . ?
O02Z W10 O00Z 96.3(7) . . ?
O02Z W10 O011 101.1(7) . . ?
O02Z W10 O01E 99.6(7) . . ?
O02Z W10 O01J 101.2(6) . . ?
O02Z W10 O02F 171.9(6) . . ?
O01A W20 O02A 84.7(5) . . ?
O01I W20 O01A 160.5(6) . . ?
O01I W20 O02A 75.9(6) . . ?
O01K W20 O01A 88.8(6) . . ?
O01K W20 O01I 88.0(6) . . ?
O01K W20 O02A 74.7(5) . . ?
O01V W20 O01A 100.7(7) . . ?
O01V W20 O01I 98.7(7) . . ?
O01V W20 O01K 98.5(7) . . ?
O01V W20 O02A 171.3(7) . . ?
O01V W20 O02H 100.4(7) . . ?
O02H W20 O01A 86.6(6) . . ?
O02H W20 O01I 90.2(6) . . ?
O02H W20 O01K 161.1(6) . . ?
O02H W20 O02A 86.7(6) . . ?
O015 W8 O01L 158.6(6) . . ?
O015 W8 O01X 84.9(6) . . ?
O015 W8 O02J 85.3(5) . . ?
O01L W8 O01X 86.8(6) . . ?
O01L W8 O02J 74.1(5) . . ?
O01U W8 O015 91.7(6) . . ?
O01U W8 O01L 88.9(6) . . ?
O01U W8 O01X 158.7(6) . . ?
O01U W8 O02J 75.6(6) . . ?
O01X W8 O02J 83.1(5) . . ?
O039 W8 O015 100.3(7) . . ?
O039 W8 O01L 100.6(7) . . ?
O039 W8 O01U 100.0(7) . . ?
O039 W8 O01X 101.3(7) . . ?
O039 W8 O02J 173.0(6) . . ?
O013 W16 O017 161.8(6) . . ?
O013 W16 O01R 86.6(6) . . ?
O013 W16 O02B 87.3(6) . . ?
O013 W16 O02P 90.0(6) . . ?
O017 W16 O01R 75.4(5) . . ?
O02B W16 O017 88.1(6) . . ?
O02B W16 O01R 84.6(6) . . ?
O5 W16 O013 100.5(7) . . ?
O5 W16 O017 97.6(7) . . ?
O5 W16 O01R 170.7(6) . . ?
O5 W16 O02B 101.5(7) . . ?
O5 W16 O02P 98.1(7) . . ?
O02P W16 O017 88.5(6) . . ?
O02P W16 O01R 75.8(6) . . ?
O02P W16 O02B 160.4(6) . . ?
O01C W24 O01K 89.9(6) . . ?
O01C W24 O01N 162.7(6) . . ?
O01C W24 O02A 86.4(6) . . ?
O01K W24 O01N 87.0(6) . . ?
O01K W24 O02A 76.1(5) . . ?
O01N W24 O02A 76.3(6) . . ?
O02N W24 O01C 87.4(6) . . ?
O02N W24 O01K 162.7(6) . . ?
O02N W24 O01N 90.5(6) . . ?
O02N W24 O02A 86.7(6) . . ?
O7 W24 O01C 100.7(7) . . ?
O7 W24 O01K 95.7(6) . . ?
O7 W24 O01N 96.6(7) . . ?
O7 W24 O02A 169.3(6) . . ?
O7 W24 O02N 101.5(7) . . ?
O023 W17 O02E 76.0(6) . . ?
O02B W17 O023 89.9(6) . . ?
O02B W17 O02E 85.4(6) . . ?
O02B W17 O02I 160.5(6) . . ?
O02B W17 O030 86.4(6) . . ?
O02I W17 O023 88.6(7) . . ?
O02I W17 O02E 75.4(6) . . ?
O030 W17 O023 161.1(6) . . ?
O030 W17 O02E 85.2(6) . . ?
O030 W17 O02I 88.7(6) . . ?
O03C W17 O023 98.9(7) . . ?
O03C W17 O02B 100.9(7) . . ?
O03C W17 O02E 172.1(6) . . ?
O03C W17 O02I 98.6(7) . . ?
O03C W17 O030 100.0(7) . . ?
O013 W15 O024 83.5(5) . . ?
O01O W15 O013 85.8(6) . . ?
O01O W15 O024 74.7(5) . . ?
O02K W15 O013 160.0(6) . . ?
O02K W15 O01O 89.1(6) . . ?
O02K W15 O024 76.5(6) . . ?
O02V W15 O013 100.3(7) . . ?
O02V W15 O01O 100.6(7) . . ?
O02V W15 O024 173.9(7) . . ?
O02V W15 O02K 99.7(7) . . ?
O02V W15 O030 100.3(7) . . ?
O030 W15 O013 87.3(6) . . ?
O030 W15 O01O 158.9(6) . . ?
O030 W15 O024 84.7(6) . . ?
O030 W15 O02K 90.7(6) . . ?
O01E W9 O01U 158.0(6) . . ?
O01E W9 O022 87.4(6) . . ?
O01E W9 O02J 84.0(5) . . ?
O01E W9 O02T 90.2(6) . . ?
O01U W9 O02J 74.3(5) . . ?
O022 W9 O01U 87.6(6) . . ?
O022 W9 O02J 85.2(5) . . ?
O022 W9 O02T 158.9(6) . . ?
O02T W9 O01U 86.8(6) . . ?
O02T W9 O02J 73.8(5) . . ?
O03M W9 O01E 103.0(7) . . ?
O03M W9 O01U 99.0(7) . . ?
O03M W9 O022 101.3(7) . . ?
O03M W9 O02J 170.6(6) . . ?
O03M W9 O02T 99.6(7) . . ?
O01Q W18 O02E 75.5(6) . . ?
O01Q W18 O02I 87.4(6) . . ?
O6 W18 O01Q 101.5(7) . . ?
O6 W18 O028 100.1(7) . . ?
O6 W18 O02E 173.3(6) . . ?
O6 W18 O02I 98.8(7) . . ?
O6 W18 O035 98.2(7) . . ?
O028 W18 O01Q 90.5(6) . . ?
O028 W18 O02E 86.0(6) . . ?
O028 W18 O02I 161.1(7) . . ?
O02I W18 O02E 75.3(6) . . ?
O035 W18 O01Q 160.3(7) . . ?
O035 W18 O028 87.1(7) . . ?
O035 W18 O02E 84.8(6) . . ?
O035 W18 O02I 88.6(7) . . ?
O01P W13 O024 75.8(6) . . ?
O01P W13 O02D 90.7(7) . . ?
O01P W13 O02K 87.3(7) . . ?
O01P W13 O035 159.5(6) . . ?
O02D W13 O024 86.3(6) . . ?
O02D W13 O02K 162.1(6) . . ?
O02D W13 O035 87.5(6) . . ?
O02K W13 O024 75.9(6) . . ?
O035 W13 O024 83.7(6) . . ?
O035 W13 O02K 88.1(6) . . ?
O037 W13 O01P 101.0(7) . . ?
O037 W13 O024 171.9(7) . . ?
O037 W13 O02D 101.3(7) . . ?
O037 W13 O02K 96.6(7) . . ?
O037 W13 O035 99.4(7) . . ?
O01I W19 O02A 75.3(6) . . ?
O01I W19 O02D 88.4(6) . . ?
O01N W19 O01I 87.8(7) . . ?
O01N W19 O02A 74.6(6) . . ?
O01N W19 O02D 159.0(6) . . ?
O028 W19 O01I 159.0(7) . . ?
O028 W19 O01N 90.7(7) . . ?
O028 W19 O02A 84.2(6) . . ?
O028 W19 O02D 85.5(7) . . ?
O02D W19 O02A 84.4(6) . . ?
O04M W19 O01I 100.2(8) . . ?
O04M W19 O01N 101.8(8) . . ?
O04M W19 O028 100.6(8) . . ?
O04M W19 O02A 174.2(7) . . ?
O04M W19 O02D 99.2(8) . . ?
N5 Cu2 O4 85.3(6) . . ?
N5 Cu2 N3 102.6(7) . . ?
N5 Cu2 N6 80.6(7) . . ?
N4 Cu2 O4 85.3(7) . . ?
N4 Cu2 N5 170.5(7) . . ?
N4 Cu2 N3 80.6(7) . . ?
N4 Cu2 N6 102.0(7) . . ?
N3 Cu2 O4 111.7(6) . . ?
N3 Cu2 N6 144.4(7) . . ?
N6 Cu2 O4 103.8(6) . . ?
N14 Cu5 O7 85.5(6) . . ?
N14 Cu5 N13 81.9(7) . . ?
N14 Cu5 N15 168.4(8) . . ?
N14 Cu5 N16 102.8(7) . . ?
N13 Cu5 O7 135.9(7) . . ?
N13 Cu5 N16 135.4(8) . . ?
N15 Cu5 O7 84.2(7) . . ?
N15 Cu5 N13 101.9(8) . . ?
N15 Cu5 N16 82.3(7) . . ?
N16 Cu5 O7 88.6(6) . . ?
O1 Cu1 O2 86.5(5) . 2_655 ?
O1 Cu1 N1 94.0(7) . . ?
N1 Cu1 O2 99.3(6) . 2_655 ?
N2 Cu1 O2 93.4(7) . 2_655 ?
N2 Cu1 O1 175.9(7) . . ?
N2 Cu1 N1 82.0(8) . . ?
O03A Cu1 O2 91.0(6) . 2_655 ?
O03A Cu1 O1 90.5(7) . . ?
O03A Cu1 N1 169.1(8) . . ?
O03A Cu1 N2 93.7(8) . . ?
N10 Cu3 O3 130.6(7) . . ?
N10 Cu3 N7 126.2(7) . . ?
N7 Cu3 O3 103.3(7) . . ?
N8 Cu3 O3 83.8(7) . . ?
N8 Cu3 N10 102.8(8) . . ?
N8 Cu3 N7 79.9(9) . . ?
N8 Cu3 N9 174.6(8) . . ?
N9 Cu3 O3 90.7(7) . . ?
N9 Cu3 N10 80.5(8) . . ?
N9 Cu3 N7 101.8(9) . . ?
N11 Cu4 N12 82.3(10) . . ?
N11 Cu4 O13 95.5(10) . . ?
O11 Cu4 N12 93.6(10) . . ?
O11 Cu4 N11 168.4(10) . . ?
O11 Cu4 O13 87.6(9) . . ?
O13 Cu4 N12 174.8(9) . . ?
W4 O00U W1 120.6(7) . . ?
W3 O00V W7 117.5(7) . . ?
W7 O00W W2 119.9(7) . . ?
W2 O00X W3 119.6(7) . . ?
W5 O00Y W4 118.4(7) . . ?
W10 O00Z W11 118.8(7) . . ?
W21 O010 W22 120.2(8) . . ?
W10 O011 W6 120.7(7) . . ?
W11 O012 W6 121.2(7) . . ?
W16 O013 W15 148.4(8) . . ?
W7 O014 W11 148.6(8) . . ?
W8 O015 W4 149.4(8) . . ?
W1 O016 W6 148.5(8) . . ?
W22 O017 W16 118.8(7) . . ?
W12 O018 W7 148.4(8) . . ?
W1 O019 W5 120.4(7) . . ?
W21 O01A W20 149.2(8) . . ?
W2 O01B W1 151.2(8) . . ?
W24 O01C W22 147.5(8) . . ?
W22 O01D W23 150.3(8) . . ?
W9 O01E W10 149.9(8) . . ?
W3 O01F W4 148.7(8) . . ?
W7 O4 Cu2 129.7(7) . . ?
W14 O01H W21 146.8(8) . . ?
W19 O01I W20 120.7(8) . . ?
W5 O01J W10 149.9(8) . . ?
W24 O01K W20 119.3(7) . . ?
W12 O01L W8 118.4(7) . . ?
W6 O2 Cu1 134.1(8) . 2_645 ?
W19 O01N W24 120.0(8) . . ?
W14 O01O W15 121.2(8) . . ?
W13 O01P W14 121.2(8) . . ?
W23 O01Q W18 121.9(8) . . ?
W22 O01R W21 89.3(5) . . ?
W22 O01R W16 89.9(5) . . ?
W16 O01R W21 89.1(5) . . ?
B2 O01R W22 126.6(13) . . ?
B2 O01R W21 125.3(13) . . ?
B2 O01R W16 125.1(13) . . ?
W6 O01S W2 148.3(8) . . ?
W3 O01T W2 89.3(5) . . ?
W7 O01T W2 89.1(4) . . ?
W7 O01T W3 90.7(5) . . ?
B1 O01T W2 123.7(11) . . ?
B1 O01T W3 126.6(11) . . ?
B1 O01T W7 126.0(11) . . ?
W8 O01U W9 122.2(8) . . ?
W4 O01W W1 89.8(5) . . ?
W4 O01W W5 89.8(5) . . ?
W5 O01W W1 88.6(4) . . ?
B1 O01W W1 126.3(11) . . ?
B1 O01W W4 127.7(12) . . ?
B1 O01W W5 123.0(11) . . ?
W3 O01X W8 150.4(8) . . ?
C036 N5 Cu2 115.4(16) . . ?
C036 N5 C04C 120(2) . . ?
C04C N5 Cu2 124.6(16) . . ?
W12 O3 Cu3 143.5(8) . . ?
W9 O022 W5 148.6(8) . . ?
W23 O023 W17 120.4(8) . . ?
W14 O024 W15 88.4(5) . . ?
W13 O024 W14 87.9(5) . . ?
W13 O024 W15 88.5(5) . . ?
B2 O024 W14 127.7(14) . . ?
B2 O024 W15 127.1(14) . . ?
B2 O024 W13 124.7(14) . . ?
W12 O025 W11 148.9(8) . . ?
W3 O1 Cu1 158.4(9) . . ?
W19 O028 W18 150.8(9) . . ?
W20 O02A W19 88.1(5) . . ?
W24 O02A W20 89.9(5) . . ?
W24 O02A W19 89.1(5) . . ?
B2 O02A W20 127.2(13) . . ?
B2 O02A W24 126.4(14) . . ?
B2 O02A W19 124.2(14) . . ?
W16 O02B W17 148.9(8) . . ?
W13 O02D W19 148.9(8) . . ?
W17 O02E W23 88.0(5) . . ?
W17 O02E W18 89.4(5) . . ?
W18 O02E W23 88.2(5) . . ?
B2 O02E W23 127.1(14) . . ?
B2 O02E W17 127.0(14) . . ?
B2 O02E W18 124.8(14) . . ?
W6 O02F W11 88.6(5) . . ?
W6 O02F W10 89.6(5) . . ?
W11 O02F W10 87.5(5) . . ?
B1 O02F W6 128.2(12) . . ?
B1 O02F W11 128.0(12) . . ?
B1 O02F W10 122.4(12) . . ?
W20 O02H W14 146.8(8) . . ?
W17 O02I W18 119.8(8) . . ?
W12 O02J W8 89.5(5) . . ?
W12 O02J W9 90.2(5) . . ?
W8 O02J W9 87.9(5) . . ?
B1 O02J W12 127.3(12) . . ?
B1 O02J W8 127.1(12) . . ?
B1 O02J W9 122.9(12) . . ?
W15 O02K W13 119.1(8) . . ?
C03G N10 Cu3 126.2(16) . . ?
C03H N10 Cu3 114.8(15) . . ?
C03H N10 C03G 117(2) . . ?
C03F N14 Cu5 124.4(15) . . ?
C03F N14 C12 119(2) . . ?
C12 N14 Cu5 116.2(15) . . ?
W24 O02N W23 148.9(9) . . ?
W16 O02P W21 121.0(8) . . ?
C03Y N4 Cu2 121.3(17) . . ?
C043 N4 Cu2 118.6(16) . . ?
C043 N4 C03Y 119(2) . . ?
W9 O02T W12 119.2(7) . . ?
C03V N3 Cu2 114.9(15) . . ?
C0BA N3 Cu2 128.9(16) . . ?
C0BA N3 C03V 116(2) . . ?
C04D N1 Cu1 114.0(17) . . ?
C21 N1 Cu1 125.8(18) . . ?
C21 N1 C04D 120(2) . . ?
C03D N6 Cu2 112.4(16) . . ?
C03D N6 C10 119(2) . . ?
C10 N6 Cu2 128.2(16) . . ?
W15 O030 W17 148.8(9) . . ?
W24 O7 Cu5 124.6(8) . . ?
C03N N13 Cu5 113.2(15) . . ?
C03W N13 Cu5 127.6(16) . . ?
C03W N13 C03N 118(2) . . ?
C03Q N15 Cu5 126.1(16) . . ?
C03Q N15 C04E 118(2) . . ?
C04E N15 Cu5 115.8(15) . . ?
C03U N2 Cu1 115.8(17) . . ?
C04L N2 Cu1 130.2(18) . . ?
C04L N2 C03U 114(2) . . ?
W18 O035 W13 147.8(9) . . ?
N5 C036 C03D 114(2) . . ?
N5 C036 C2AA 120(2) . . ?
C2AA C036 C03D 125(2) . . ?
C03B N16 Cu5 112.6(15) . . ?
C03B N16 C03J 119(2) . . ?
C03J N16 Cu5 128.5(15) . . ?
N16 C03B C04E 115(2) . . ?
C03K C03B N16 121(2) . . ?
C03K C03B C04E 124(2) . . ?
N6 C03D C036 117(2) . . ?
N6 C03D C04N 119(2) . . ?
C04N C03D C036 124(2) . . ?
N14 C03F C048 123(2) . . ?
N10 C03G C03O 121(2) . . ?
N10 C03H C041 113(2) . . ?
N10 C03H C04G 125(2) . . ?
C04G C03H C041 122(2) . . ?
C49 N7 Cu3 126.6(19) . . ?
C19 N7 Cu3 114.5(18) . . ?
C19 N7 C49 119(2) . . ?
C03R C03J N16 122(2) . . ?
C03B C03K C042 119(2) . . ?
C15 N8 Cu3 123.5(19) . . ?
C15 N8 C18 120(2) . . ?
C18 N8 Cu3 115.6(18) . . ?
N13 C03N C12 115(2) . . ?
C04I C03N N13 120(2) . . ?
C04I C03N C12 125(2) . . ?
C20 C03O C03G 120(2) . . ?
C041 N9 Cu3 117.3(17) . . ?
C04J N9 Cu3 124.4(19) . . ?
C04J N9 C041 118(2) . . ?
N15 C03Q C047 124(2) . . ?
C03J C03R C042 119(2) . . ?
C03W C03S C046 121(2) . . ?
N2 C03U C04D 112(2) . . ?
C7 C03U N2 124(3) . . ?
C7 C03U C04D 123(3) . . ?
N3 C03V C043 112(2) . . ?
C049 C03V N3 122(2) . . ?
C049 C03V C043 126(2) . . ?
N13 C03W C03S 121(2) . . ?
C14 N12 Cu4 118(2) . . ?
C14 N12 C27 119(3) . . ?
C27 N12 Cu4 123(2) . . ?
N4 C03Y C04F 119(2) . . ?
C25 C03Z C04L 120(3) . . ?
N9 C041 C03H 114(2) . . ?
N9 C041 C38 119(2) . . ?
C38 C041 C03H 127(2) . . ?
C03R C042 C03K 119(2) . . ?
N4 C043 C03V 114(2) . . ?
N4 C043 C22 125(3) . . ?
C22 C043 C03V 122(3) . . ?
C50 C045 C21 117(3) . . ?
C04I C046 C03S 116(2) . . ?
C03Q C047 C1BA 114(2) . . ?
C04A C048 C03F 115(2) . . ?
C03V C049 C9AA 120(3) . . ?
C5 C04A C048 121(2) . . ?
C04C C04B C3AA 118(3) . . ?
C04B C04C N5 123(2) . . ?
N1 C04D C03U 116(2) . . ?
N1 C04D C24 121(2) . . ?
C24 C04D C03U 123(3) . . ?
N15 C04E C03B 115(2) . . ?
N15 C04E C1AA 122(2) . . ?
C1AA C04E C03B 123(2) . . ?
C37 C04F C03Y 118(3) . . ?
C20 C04G C03H 116(2) . . ?
O01W B1 O01T 107.2(15) . . ?
O02F B1 O01T 107.2(16) . . ?
O02F B1 O01W 112.3(17) . . ?
O02F B1 O02J 112.5(17) . . ?
O02J B1 O01T 105.6(16) . . ?
O02J B1 O01W 111.7(16) . . ?
C046 C04I C03N 124(2) . . ?
N9 C04J C0AA 125(3) . . ?
N2 C04L C03Z 124(3) . . ?
C33 C04N C03D 120(2) . . ?
C12 C5 C04A 120(2) . . ?
C03U C7 C25 117(3) . . ?
C03O C20 C04G 120(2) . . ?
N1 C21 C045 123(3) . . ?
C37 C22 C043 117(3) . . ?
C50 C24 C04D 116(3) . . ?
C03Z C25 C7 120(3) . . ?
C2BA N11 Cu4 129(2) . . ?
C2BA N11 C3BA 120(3) . . ?
C3BA N11 Cu4 110(2) . . ?
C33 C8 C10 119(3) . . ?
N6 C10 C8 122(2) . . ?
N14 C12 C03N 113(2) . . ?
N14 C12 C5 121(2) . . ?
C5 C12 C03N 125(2) . . ?
N12 C14 C44 128(3) . . ?
N12 C14 C3BA 110(3) . . ?
C44 C14 C3BA 122(3) . . ?
C1BA C1AA C04E 119(2) . . ?
C40 C0AA C04J 113(3) . . ?
C04B C3AA C2AA 119(2) . . ?
C19 C4AA C30 117(3) . . ?
C036 C2AA C3AA 120(3) . . ?
C6AA C26 C18 117(3) . . ?
C43 C27 N12 118(3) . . ?
C5AA C30 C4AA 120(3) . . ?
C8 C33 C04N 121(3) . . ?
C43 C36 C44 120(3) . . ?
C40 C38 C041 121(3) . . ?
C0AA C40 C38 123(3) . . ?
C36 C43 C27 121(4) . . ?
C14 C44 C36 112(3) . . ?
N7 C49 C5AA 119(3) . . ?
C045 C50 C24 122(3) . . ?
C13 C0BA N3 123(2) . . ?
C9AA C13 C0BA 121(3) . . ?
C13 C9AA C049 118(3) . . ?
O024 B2 O01R 108.3(19) . . ?
O024 B2 O02A 111(2) . . ?
O02A B2 O01R 106.8(19) . . ?
O02E B2 O01R 108(2) . . ?
O02E B2 O024 111(2) . . ?
O02E B2 O02A 111(2) . . ?
C30 C5AA C49 124(3) . . ?
C1AA C1BA C047 122(2) . . ?
C04F C37 C22 122(3) . . ?
C16 C9 C3BA 120(4) . . ?
N11 C2BA C8AA 119(3) . . ?
C26 C6AA C7AA 127(3) . . ?
N11 C3BA C14 119(3) . . ?
N11 C3BA C9 121(3) . . ?
C9 C3BA C14 120(3) . . ?
N8 C15 C7AA 122(3) . . ?
N8 C18 C19 116(3) . . ?
C26 C18 N8 120(3) . . ?
C26 C18 C19 124(3) . . ?
N7 C19 C4AA 121(3) . . ?
N7 C19 C18 113(3) . . ?
C4AA C19 C18 126(3) . . ?
C6AA C7AA C15 113(3) . . ?
C16 C8AA C2BA 121(4) . . ?
C8AA C16 C9 119(4) . . ?

loop_
_geom_bond_atom_site_label_1
_geom_bond_atom_site_label_2
_geom_bond_distance
_geom_bond_site_symmetry_2
_geom_bond_publ_flag
W2 O00W 1.933(13) . ?
W2 O00X 1.885(14) . ?
W2 O01B 1.879(13) . ?
W2 O01S 1.951(14) . ?
W2 O01T 2.430(13) . ?
W2 O020 1.704(14) . ?
W6 O011 1.952(14) . ?
W6 O012 1.909(14) . ?
W6 O016 1.936(14) . ?
W6 O2 1.710(14) . ?
W6 O01S 1.869(14) . ?
W6 O02F 2.356(14) . ?
W1 O00U 1.928(14) . ?
W1 O016 1.862(14) . ?
W1 O019 1.916(14) . ?
W1 O01B 1.920(13) . ?
W1 O01W 2.401(13) . ?
W1 O02C 1.702(14) . ?
W3 O00V 1.862(13) . ?
W3 O00X 1.977(14) . ?
W3 O01F 1.879(14) . ?
W3 O01T 2.319(14) . ?
W3 O01X 1.849(15) . ?
W3 O1 1.768(15) . ?
W22 O010 1.928(14) . ?
W22 O017 1.923(14) . ?
W22 O01C 1.916(14) . ?
W22 O01D 1.900(15) . ?
W22 O01R 2.348(14) . ?
W22 O03E 1.703(16) . ?
W7 O00V 1.979(14) . ?
W7 O00W 1.900(13) . ?
W7 O014 1.851(14) . ?
W7 O018 1.923(14) . ?
W7 O4 1.744(13) . ?
W7 O01T 2.297(13) . ?
W11 O00Z 1.928(14) . ?
W11 O012 1.902(14) . ?
W11 O014 1.968(14) . ?
W11 O025 1.907(14) . ?
W11 O027 1.685(15) . ?
W11 O02F 2.396(14) . ?
W4 O00U 1.903(13) . ?
W4 O00Y 1.971(14) . ?
W4 O015 1.928(14) . ?
W4 O01F 1.920(14) . ?
W4 O01W 2.314(14) . ?
W4 O029 1.707(15) . ?
W21 O010 1.912(14) . ?
W21 O01A 1.855(14) . ?
W21 O01H 1.935(14) . ?
W21 O01R 2.389(14) . ?
W21 O02G 1.718(15) . ?
W21 O02P 1.934(14) . ?
W12 O018 1.877(14) . ?
W12 O01L 1.899(15) . ?
W12 O3 1.722(14) . ?
W12 O025 1.903(15) . ?
W12 O02J 2.268(14) . ?
W12 O02T 1.933(15) . ?
W23 O01D 1.905(15) . ?
W23 O01Q 1.907(15) . ?
W23 O023 1.896(15) . ?
W23 O02E 2.422(15) . ?
W23 O02N 1.901(15) . ?
W23 O02S 1.712(14) . ?
W5 O00Y 1.899(14) . ?
W5 O019 1.944(14) . ?
W5 O01J 1.891(14) . ?
W5 O01W 2.395(13) . ?
W5 O022 1.907(14) . ?
W5 O02Q 1.701(14) . ?
W14 O01H 1.882(14) . ?
W14 O01O 1.906(15) . ?
W14 O01P 1.922(15) . ?
W14 O024 2.395(14) . ?
W14 O02H 1.916(15) . ?
W14 O02U 1.676(14) . ?
W10 O00Z 1.928(14) . ?
W10 O011 1.904(14) . ?
W10 O01E 1.926(14) . ?
W10 O01J 1.903(14) . ?
W10 O02F 2.403(14) . ?
W10 O02Z 1.744(14) . ?
W20 O01A 1.956(15) . ?
W20 O01I 1.931(15) . ?
W20 O01K 1.917(14) . ?
W20 O01V 1.666(13) . ?
W20 O02A 2.367(14) . ?
W20 O02H 1.911(15) . ?
W8 O015 1.882(14) . ?
W8 O01L 1.928(14) . ?
W8 O01U 1.873(15) . ?
W8 O01X 1.965(15) . ?
W8 O02J 2.399(14) . ?
W8 O039 1.685(16) . ?
W16 O013 1.859(14) . ?
W16 O017 1.935(14) . ?
W16 O01R 2.352(14) . ?
W16 O02B 1.900(15) . ?
W16 O5 1.729(14) . ?
W16 O02P 1.887(15) . ?
W24 O01C 1.902(15) . ?
W24 O01K 1.913(14) . ?
W24 O01N 1.942(15) . ?
W24 O02A 2.313(14) . ?
W24 O02N 1.900(15) . ?
W24 O7 1.732(15) . ?
W17 O023 1.941(15) . ?
W17 O02B 1.911(15) . ?
W17 O02E 2.368(15) . ?
W17 O02I 1.927(16) . ?
W17 O030 1.915(15) . ?
W17 O03C 1.739(14) . ?
W15 O013 1.950(15) . ?
W15 O01O 1.935(15) . ?
W15 O024 2.404(14) . ?
W15 O02K 1.912(16) . ?
W15 O02V 1.717(16) . ?
W15 O030 1.884(15) . ?
W9 O01E 1.878(15) . ?
W9 O01U 1.938(15) . ?
W9 O022 1.899(14) . ?
W9 O02J 2.409(14) . ?
W9 O02T 1.909(14) . ?
W9 O03M 1.716(14) . ?
W18 O01Q 1.909(15) . ?
W18 O6 1.726(17) . ?
W18 O028 1.907(16) . ?
W18 O02E 2.373(15) . ?
W18 O02I 1.927(16) . ?
W18 O035 1.863(15) . ?
W13 O01P 1.886(15) . ?
W13 O024 2.388(14) . ?
W13 O02D 1.896(16) . ?
W13 O02K 1.966(16) . ?
W13 O035 1.941(15) . ?
W13 O037 1.741(16) . ?
W19 O01I 1.895(15) . ?
W19 O01N 1.891(15) . ?
W19 O028 1.886(15) . ?
W19 O02A 2.416(14) . ?
W19 O02D 1.922(16) . ?
W19 O04M 1.689(17) . ?
Cu2 O4 2.233(14) . ?
Cu2 N5 1.994(18) . ?
Cu2 N4 1.962(18) . ?
Cu2 N3 1.999(18) . ?
Cu2 N6 2.038(18) . ?
Cu5 N14 1.960(18) . ?
Cu5 O7 2.355(15) . ?
Cu5 N13 1.998(18) . ?
Cu5 N15 1.967(17) . ?
Cu5 N16 2.038(18) . ?
Cu1 O2 2.399(15) 2_655 ?
Cu1 O1 1.962(15) . ?
Cu1 N1 2.002(19) . ?
Cu1 N2 1.94(2) . ?
Cu1 O03A 1.927(18) . ?
Cu3 O3 2.078(14) . ?
Cu3 N10 2.015(19) . ?
Cu3 N7 2.05(2) . ?
Cu3 N8 1.94(2) . ?
Cu3 N9 1.96(2) . ?
Cu4 N12 1.99(2) . ?
Cu4 N11 1.94(2) . ?
Cu4 O11 1.89(2) . ?
Cu4 O13 1.972(19) . ?
O2 Cu1 2.399(15) 2_645 ?
O01R B2 1.59(3) . ?
O01T B1 1.63(3) . ?
O01W B1 1.53(3) . ?
N5 C036 1.32(3) . ?
N5 C04C 1.39(3) . ?
O024 B2 1.48(3) . ?
O02A B2 1.55(3) . ?
O02E B2 1.47(3) . ?
O02F B1 1.49(3) . ?
O02J B1 1.52(3) . ?
N10 C03G 1.35(3) . ?
N10 C03H 1.34(3) . ?
N14 C03F 1.34(3) . ?
N14 C12 1.35(3) . ?
N4 C03Y 1.36(3) . ?
N4 C043 1.31(3) . ?
N3 C03V 1.39(3) . ?
N3 C0BA 1.37(3) . ?
N1 C04D 1.34(3) . ?
N1 C21 1.34(3) . ?
N6 C03D 1.33(3) . ?
N6 C10 1.35(3) . ?
N13 C03N 1.37(3) . ?
N13 C03W 1.36(3) . ?
N15 C03Q 1.33(3) . ?
N15 C04E 1.35(3) . ?
N2 C03U 1.40(3) . ?
N2 C04L 1.39(3) . ?
C036 C03D 1.46(3) . ?
C036 C2AA 1.39(3) . ?
N16 C03B 1.37(3) . ?
N16 C03J 1.38(3) . ?
C03B C03K 1.37(3) . ?
C03B C04E 1.50(3) . ?
C03D C04N 1.41(3) . ?
C03F C048 1.41(3) . ?
C03G C03O 1.43(3) . ?
C03H C041 1.51(3) . ?
C03H C04G 1.40(3) . ?
N7 C49 1.36(3) . ?
N7 C19 1.35(3) . ?
C03J C03R 1.36(3) . ?
C03K C042 1.42(3) . ?
N8 C15 1.36(3) . ?
N8 C18 1.37(3) . ?
C03N C04I 1.35(3) . ?
C03N C12 1.48(3) . ?
C03O C20 1.35(3) . ?
N9 C041 1.32(3) . ?
N9 C04J 1.32(3) . ?
C03Q C047 1.40(3) . ?
C03R C042 1.40(3) . ?
C03S C03W 1.37(3) . ?
C03S C046 1.38(3) . ?
C03U C04D 1.47(4) . ?
C03U C7 1.39(3) . ?
C03V C043 1.51(4) . ?
C03V C049 1.34(3) . ?
N12 C14 1.27(4) . ?
N12 C27 1.37(4) . ?
C03Y C04F 1.46(3) . ?
C03Z C04L 1.40(3) . ?
C03Z C25 1.32(4) . ?
C041 C38 1.37(3) . ?
C043 C22 1.38(3) . ?
C045 C21 1.40(3) . ?
C045 C50 1.39(3) . ?
C046 C04I 1.34(3) . ?
C047 C1BA 1.43(3) . ?
C048 C04A 1.39(3) . ?
C049 C9AA 1.42(4) . ?
C04A C5 1.37(3) . ?
C04B C04C 1.35(3) . ?
C04B C3AA 1.39(3) . ?
C04D C24 1.45(4) . ?
C04E C1AA 1.39(3) . ?
C04F C37 1.35(3) . ?
C04G C20 1.40(3) . ?
C04J C0AA 1.44(3) . ?
C04N C33 1.37(3) . ?
C5 C12 1.36(3) . ?
C7 C25 1.45(4) . ?
C22 C37 1.38(3) . ?
C24 C50 1.40(3) . ?
N11 C2BA 1.34(4) . ?
N11 C3BA 1.37(4) . ?
C8 C10 1.39(3) . ?
C8 C33 1.30(3) . ?
C14 C44 1.39(4) . ?
C14 C3BA 1.48(4) . ?
C1AA C1BA 1.31(3) . ?
C0AA C40 1.29(3) . ?
C3AA C2AA 1.40(3) . ?
C4AA C30 1.41(4) . ?
C4AA C19 1.40(4) . ?
C26 C6AA 1.34(4) . ?
C26 C18 1.37(4) . ?
C27 C43 1.37(4) . ?
C30 C5AA 1.25(4) . ?
C36 C43 1.36(4) . ?
C36 C44 1.42(4) . ?
C38 C40 1.36(3) . ?
C49 C5AA 1.37(4) . ?
C0BA C13 1.34(3) . ?
C13 C9AA 1.34(3) . ?
C9 C3BA 1.40(4) . ?
C9 C16 1.38(4) . ?
C2BA C8AA 1.44(4) . ?
C6AA C7AA 1.35(4) . ?
C15 C7AA 1.41(4) . ?
C18 C19 1.43(4) . ?
C8AA C16 1.35(4) . ?
